data_7108736
loop_
_publ_author_name
'Yuji Kikukawa'
'Yoshiyuki Kuroda'
'Kosuke Suzuki'
'Mitsuhiro Hibino'
'Kazuya Yamaguchi'
'Noritaka Mizuno'

_publ_section_title
;
 A discrete octahedrally shaped [Ag6]^4+^ cluster encapsulated within
 silicotungstate ligands
;
_journal_name_full Chem.Commun.
_journal_page_first 376
_journal_paper_doi 10.1039/c2cc37591e
_journal_volume 49
_journal_year 2013
_chemical_formula_moiety 'C128 Ag6 N8 O72 Si2 W20'
_chemical_formula_sum 'C128 Ag6 N8 O72 Si2 W20'
_chemical_formula_weight 7181.76
_space_group_IT_number 14
_symmetry_cell_setting monoclinic
_symmetry_space_group_name_Hall '-P 2yn'
_symmetry_space_group_name_H-M 'P 1 21/n 1'
_audit_creation_date 2012-02-08T19:42:25-00:00
_audit_creation_method 'WinGX routine CIF_UPDATE'
_cell_angle_alpha 90
_cell_angle_beta 94.39
_cell_angle_gamma 90
_cell_formula_units_Z 2
_cell_length_a 22.3265(2)
_cell_length_b 18.8039(3)
_cell_length_c 27.4531(4)
_cell_measurement_reflns_used 0
_cell_measurement_temperature 153
_cell_measurement_theta_max 0
_cell_measurement_theta_min 0
_cell_volume 11491.7(3)
_computing_molecular_graphics 'Ortep-3 for Windows (Farrugia, 1997)'
_computing_publication_material 'WinGX publication routines (Farrugia, 1999)'
_computing_structure_refinement 'SHELXL-97 (Sheldrick, 1997)'
_computing_structure_solution 'SHELXS-86 (Sheldrick, 1986)'
_diffrn_ambient_temperature 153
_diffrn_measured_fraction_theta_full 0.98
_diffrn_measured_fraction_theta_max 0.98
_diffrn_radiation_probe x-ray
_diffrn_radiation_type MoK\a
_diffrn_radiation_wavelength 0.71069
_diffrn_reflns_av_R_equivalents 0
_diffrn_reflns_limit_h_max 30
_diffrn_reflns_limit_h_min 0
_diffrn_reflns_limit_k_max 25
_diffrn_reflns_limit_k_min 0
_diffrn_reflns_limit_l_max 37
_diffrn_reflns_limit_l_min -38
_diffrn_reflns_number 31494
_diffrn_reflns_theta_full 29.55
_diffrn_reflns_theta_max 29.55
_diffrn_reflns_theta_min 1.13
_exptl_absorpt_coefficient_mu 10.532
_exptl_absorpt_correction_type none
_exptl_crystal_colour yellow
_exptl_crystal_density_diffrn 2.076
_exptl_crystal_density_method 'not measured'
_exptl_crystal_description prism
_exptl_crystal_F_000 6380
_exptl_crystal_size_max 0.2
_exptl_crystal_size_mid 0.2
_exptl_crystal_size_min 0.2
_platon_squeeze_details
;
;
_refine_diff_density_max 5.832
_refine_diff_density_min -5.156
_refine_ls_extinction_method none
_refine_ls_goodness_of_fit_ref 1.107
_refine_ls_hydrogen_treatment none
_refine_ls_matrix_type full
_refine_ls_number_parameters 729
_refine_ls_number_reflns 31494
_refine_ls_number_restraints 112
_refine_ls_restrained_S_all 1.105
_refine_ls_R_factor_gt 0.0864
_refine_ls_shift/su_max 0.001
_refine_ls_structure_factor_coef Fsqd
_refine_ls_weighting_details 'calc w=1/[\s^2^(Fo^2^)+(0.1480P)^2^+82.5972P] where P=(Fo^2^+2Fc^2^)/3'
_refine_ls_weighting_scheme calc
_refine_ls_wR_factor_ref 0.2753
_reflns_number_gt 20010
_reflns_number_total 31494
_reflns_threshold_expression >2sigma(I)
_cod_data_source_file c2cc37591e.txt
_cod_data_source_block squweeze
_cod_database_code 7108736

loop_
_symmetry_equiv_pos_as_xyz
'x, y, z'
'-x+1/2, y+1/2, -z+1/2'
'-x, -y, -z'
'x-1/2, -y-1/2, z-1/2'

loop_
_atom_site_label
_atom_site_type_symbol
_atom_site_fract_x
_atom_site_fract_y
_atom_site_fract_z
_atom_site_U_iso_or_equiv
_atom_site_adp_type
_atom_site_occupancy
_atom_site_calc_flag
_atom_site_refinement_flags
W1 W 0.03907(3) 1.11070(3) 0.16241(2) 0.05654(16) Uani 1 d .
W2 W -0.10554(3) 1.07033(4) 0.14605(2) 0.06028(17) Uani 1 d .
W3 W 0.09758(3) 0.82253(3) 0.10921(2) 0.05420(16) Uani 1 d .
W4 W -0.04741(3) 0.78451(3) 0.09415(2) 0.05913(17) Uani 1 d .
W5 W 0.14950(3) 0.96746(4) 0.19329(2) 0.05702(17) Uani 1 d .
W6 W -0.15717(3) 0.88537(4) 0.16148(3) 0.0682(2) Uani 1 d .
W7 W 0.06046(3) 1.00264(5) 0.28136(2) 0.0718(2) Uani 1 d .
W8 W -0.10072(3) 0.95139(4) 0.26651(2) 0.06127(17) Uani 1 d .
W9 W 0.09499(3) 0.83366(4) 0.25401(3) 0.0694(2) Uani 1 d .
W10 W -0.06613(3) 0.78538(4) 0.23305(3) 0.06630(19) Uani 1 d .
Ag1 Ag 0.00064(5) 0.97179(6) 0.06596(4) 0.0497(2) Uani 1 d .
Ag2 Ag 0.04759(5) 1.08681(6) 0.02028(4) 0.0553(3) Uani 1 d .
Ag3 Ag -0.07362(5) 1.05555(6) 0.00784(4) 0.0553(3) Uani 1 d .
Si1 Si -0.00382(15) 0.92907(18) 0.17182(13) 0.0415(7) Uani 1 d .
O1 O 0.0385(4) 1.1231(5) 0.0992(3) 0.052(2) Uiso 1 d .
O2 O -0.1005(5) 1.0849(5) 0.0832(4) 0.057(2) Uiso 1 d .
O3 O 0.0922(5) 0.8588(5) 0.0503(4) 0.056(2) Uiso 1 d .
O4 O -0.0478(5) 0.8251(6) 0.0364(4) 0.061(3) Uiso 1 d .
O5 O -0.0168(4) 1.0078(5) 0.1493(3) 0.051(2) Uiso 1 d .
O6 O 0.0096(4) 0.8780(5) 0.1259(3) 0.0449(19) Uiso 1 d .
O7 O 0.0710(6) 1.1872(7) 0.1850(5) 0.081(3) Uiso 1 d .
O8 O -0.1675(6) 1.1197(7) 0.1583(5) 0.082(3) Uiso 1 d .
O9 O 0.1580(6) 0.7657(6) 0.1074(4) 0.071(3) Uiso 1 d .
O10 O -0.0836(6) 0.7063(7) 0.0808(5) 0.083(4) Uiso 1 d .
O11 O -0.0446(6) 1.1366(7) 0.1694(4) 0.073(3) Uiso 1 d .
O12 O 0.0337(5) 0.7529(6) 0.0995(4) 0.060(2) Uiso 1 d .
O13 O 0.1061(5) 1.0444(6) 0.1648(4) 0.060(2) Uiso 1 d .
O14 O -0.1402(5) 0.9769(6) 0.1386(4) 0.063(3) Uiso 1 d .
O15 O 0.1327(5) 0.9075(5) 0.1399(4) 0.056(2) Uiso 1 d .
O16 O -0.1151(5) 0.8434(6) 0.1140(4) 0.063(3) Uiso 1 d .
O17 O 0.2225(6) 0.9910(7) 0.1884(5) 0.079(3) Uiso 1 d .
O18 O -0.2292(7) 0.8710(8) 0.1391(5) 0.088(4) Uiso 1 d .
O19 O 0.0535(4) 0.9293(5) 0.2119(3) 0.049(2) Uiso 1 d .
O20 O -0.0604(4) 0.8989(5) 0.1994(3) 0.049(2) Uiso 1 d .
O21 O 0.0321(5) 1.0717(6) 0.2366(4) 0.062(3) Uiso 1 d .
O22 O -0.0933(5) 1.0377(6) 0.2241(4) 0.060(2) Uiso 1 d .
O23 O 0.0853(5) 0.7913(6) 0.1865(4) 0.067(3) Uiso 1 d .
O24 O -0.0381(5) 0.7577(6) 0.1720(4) 0.065(3) Uiso 1 d .
O25 O 0.1381(5) 1.0101(6) 0.2567(4) 0.065(3) Uiso 1 d .
O26 O -0.1682(6) 0.9313(7) 0.2254(5) 0.080(3) Uiso 1 d .
O27 O 0.1624(5) 0.8809(5) 0.2321(4) 0.059(2) Uiso 1 d .
O28 O -0.1435(6) 0.8017(6) 0.2004(4) 0.071(3) Uiso 1 d .
O29 O -0.0188(5) 0.9715(5) 0.2889(4) 0.059(2) Uiso 1 d .
O30 O 0.0146(5) 0.8011(6) 0.2572(4) 0.061(2) Uiso 1 d .
O31 O 0.0858(5) 0.9022(6) 0.3004(4) 0.068(3) Uiso 1 d .
O32 O -0.0908(5) 0.8555(6) 0.2834(4) 0.065(3) Uiso 1 d .
O33 O 0.0750(6) 1.0481(7) 0.3360(5) 0.077(3) Uiso 1 d .
O34 O -0.1361(6) 0.9858(7) 0.3156(5) 0.081(3) Uiso 1 d .
O35 O 0.1311(7) 0.7666(8) 0.2891(5) 0.090(4) Uiso 1 d .
O36 O -0.0777(7) 0.7063(7) 0.2614(5) 0.087(4) Uiso 1 d .
N101 N 0.2719(9) 0.6878(10) 0.2068(7) 0.098(5) Uiso 1 d D
C101 C 0.321(3) 0.659(3) 0.165(2) 0.096(5) Uiso 0.49(2) d P
C102 C 0.288(3) 0.659(3) 0.112(2) 0.096(5) Uiso 0.49(2) d P
C103 C 0.346(2) 0.632(3) 0.0766(18) 0.096(5) Uiso 0.49(2) d P
C104 C 0.320(2) 0.612(3) 0.0287(18) 0.096(5) Uiso 0.49(2) d P
C151 C 0.300(2) 0.640(3) 0.1732(19) 0.096(5) Uiso 0.51(2) d P
C152 C 0.268(2) 0.642(3) 0.1212(19) 0.096(5) Uiso 0.51(2) d P
C153 C 0.298(2) 0.592(3) 0.0893(17) 0.096(5) Uiso 0.51(2) d P
C154 C 0.278(2) 0.594(2) 0.0406(18) 0.096(5) Uiso 0.51(2) d P
C105 C 0.305(2) 0.680(3) 0.2572(19) 0.110(6) Uiso 0.593(19) d P
C106 C 0.285(2) 0.725(2) 0.2976(15) 0.110(6) Uiso 0.593(19) d PD
C107 C 0.280(2) 0.679(2) 0.3433(13) 0.110(6) Uiso 0.593(19) d PD
C108 C 0.254(2) 0.716(2) 0.3874(15) 0.110(6) Uiso 0.593(19) d PD
C155 C 0.287(3) 0.649(4) 0.263(3) 0.110(6) Uiso 0.407(19) d P
C156 C 0.267(3) 0.675(4) 0.298(2) 0.110(6) Uiso 0.407(19) d PD
C157 C 0.216(3) 0.642(3) 0.3250(19) 0.110(6) Uiso 0.407(19) d PD
C158 C 0.219(3) 0.664(4) 0.3796(19) 0.110(6) Uiso 0.407(19) d PD
C109 C 0.2056(16) 0.6725(18) 0.2009(13) 0.137(10) Uiso 1 d D
C110 C 0.214(4) 0.591(2) 0.204(4) 0.196(15) Uiso 0.54(3) d PD
C111 C 0.151(4) 0.584(5) 0.223(4) 0.196(15) Uiso 0.54(3) d PD
C112 C 0.109(4) 0.520(5) 0.231(3) 0.196(15) Uiso 0.54(3) d PD
C160 C 0.177(4) 0.601(3) 0.213(5) 0.196(15) Uiso 0.46(3) d PD
C161 C 0.107(4) 0.598(6) 0.211(4) 0.196(15) Uiso 0.46(3) d PD
C162 C 0.056(5) 0.554(6) 0.231(4) 0.196(15) Uiso 0.46(3) d PD
C113 C 0.277(4) 0.764(2) 0.194(6) 0.148(9) Uiso 0.52(3) d PD
C114 C 0.329(3) 0.809(4) 0.178(3) 0.148(9) Uiso 0.52(3) d PD
C115 C 0.343(3) 0.878(3) 0.150(3) 0.148(9) Uiso 0.52(3) d PD
C116 C 0.400(3) 0.924(4) 0.156(3) 0.148(9) Uiso 0.52(3) d PD
C163 C 0.276(4) 0.765(2) 0.199(6) 0.148(9) Uiso 0.48(3) d PD
C164 C 0.343(4) 0.787(3) 0.208(3) 0.148(9) Uiso 0.48(3) d PD
C165 C 0.346(4) 0.859(4) 0.181(2) 0.148(9) Uiso 0.48(3) d PD
C166 C 0.328(4) 0.862(4) 0.126(2) 0.148(9) Uiso 0.48(3) d PD
N201 N -0.2892(15) 0.6745(17) 0.2038(13) 0.090(7) Uiso 0.60(3) d PD
N251 N -0.272(2) 0.669(2) 0.224(2) 0.090(7) Uiso 0.40(3) d PD
C201 C -0.262(3) 0.629(4) 0.244(2) 0.138(8) Uiso 0.47(2) d PD
C202 C -0.196(3) 0.613(3) 0.257(3) 0.138(8) Uiso 0.47(2) d PD
C203 C -0.177(3) 0.537(3) 0.272(3) 0.138(8) Uiso 0.47(2) d PD
C204 C -0.120(3) 0.538(4) 0.242(3) 0.138(8) Uiso 0.47(2) d PD
C251 C -0.259(3) 0.600(3) 0.246(3) 0.138(8) Uiso 0.53(2) d PD
C252 C -0.192(3) 0.592(4) 0.2387(19) 0.138(8) Uiso 0.53(2) d PD
C253 C -0.185(2) 0.568(4) 0.292(2) 0.138(8) Uiso 0.53(2) d PD
C254 C -0.120(2) 0.543(3) 0.306(2) 0.138(8) Uiso 0.53(2) d PD
C205 C -0.245(3) 0.673(3) 0.167(3) 0.125(7) Uiso 0.48(3) d PD
C206 C -0.255(3) 0.602(3) 0.139(2) 0.125(7) Uiso 0.48(3) d PD
C207 C -0.204(3) 0.597(4) 0.104(2) 0.125(7) Uiso 0.48(3) d PD
C208 C -0.235(3) 0.518(4) 0.057(3) 0.125(7) Uiso 0.48(3) d P
C255 C -0.269(3) 0.663(3) 0.155(2) 0.125(7) Uiso 0.52(3) d PD
C256 C -0.273(3) 0.593(3) 0.125(2) 0.125(7) Uiso 0.52(3) d PD
C257 C -0.240(3) 0.611(4) 0.079(2) 0.125(7) Uiso 0.52(3) d PD
C258 C -0.230(3) 0.564(4) 0.066(2) 0.125(7) Uiso 0.52(3) d P
C209 C -0.270(3) 0.746(3) 0.224(2) 0.138(8) Uiso 0.62(2) d P
C210 C -0.295(3) 0.781(3) 0.276(2) 0.138(8) Uiso 0.62(2) d P
C211 C -0.242(3) 0.802(3) 0.314(2) 0.138(8) Uiso 0.62(2) d PD
C212 C -0.268(3) 0.876(2) 0.322(2) 0.138(8) Uiso 0.62(2) d PD
C259 C -0.234(3) 0.716(4) 0.252(3) 0.138(8) Uiso 0.53(2) d P
C260 C -0.258(5) 0.761(6) 0.251(4) 0.138(8) Uiso 0.38(2) d P
C261 C -0.256(4) 0.837(5) 0.298(3) 0.138(8) Uiso 0.38(2) d PD
C262 C -0.301(4) 0.882(5) 0.266(3) 0.138(8) Uiso 0.38(2) d PD
C213 C -0.3540(16) 0.665(3) 0.207(2) 0.154(9) Uiso 0.75(3) d PD
C214 C -0.393(2) 0.715(3) 0.174(2) 0.154(9) Uiso 0.75(3) d PD
C215 C -0.459(2) 0.690(3) 0.1748(19) 0.154(9) Uiso 0.75(3) d PD
C216 C -0.498(2) 0.745(3) 0.1450(18) 0.154(9) Uiso 0.75(3) d PD
C263 C -0.337(3) 0.652(8) 0.219(7) 0.154(9) Uiso 0.25(3) d PD
C264 C -0.369(8) 0.709(7) 0.187(7) 0.154(9) Uiso 0.25(3) d PD
C265 C -0.404(6) 0.776(6) 0.168(6) 0.154(9) Uiso 0.25(3) d PD
C266 C -0.459(6) 0.731(9) 0.178(6) 0.154(9) Uiso 0.25(3) d PD
N301 N 0.0611(16) 0.688(2) -0.0647(15) 0.087(7) Uiso 0.50(4) d PD
N351 N 0.0748(18) 0.691(2) -0.0529(15) 0.087(7) Uiso 0.50(4) d PD
C301 C 0.106(2) 0.746(3) -0.062(3) 0.128(7) Uiso 0.47(2) d PD
C302 C 0.171(2) 0.722(3) -0.070(3) 0.128(7) Uiso 0.47(2) d PD
C303 C 0.217(2) 0.782(3) -0.058(3) 0.128(7) Uiso 0.47(2) d PD
C304 C 0.282(2) 0.810(4) -0.056(3) 0.128(7) Uiso 0.47(2) d PD
C351 C 0.112(2) 0.754(3) -0.039(2) 0.128(7) Uiso 0.53(2) d PD
C352 C 0.180(2) 0.752(3) -0.051(2) 0.128(7) Uiso 0.53(2) d PD
C353 C 0.216(2) 0.796(3) -0.011(2) 0.128(7) Uiso 0.53(2) d PD
C354 C 0.284(2) 0.788(3) -0.014(2) 0.128(7) Uiso 0.53(2) d PD
C305 C 0.0048(14) 0.7161(17) -0.0471(12) 0.109(5) Uiso 0.810(17) d PD
C306 C -0.0451(13) 0.6608(17) -0.0445(13) 0.109(5) Uiso 0.810(17) d PD
C307 C -0.1060(12) 0.6994(15) -0.0450(12) 0.109(5) Uiso 0.810(17) d PD
C308 C -0.1565(14) 0.6463(17) -0.0357(12) 0.109(5) Uiso 0.810(17) d PD
C355 C 0.048(4) 0.650(7) -0.015(4) 0.109(5) Uiso 0.190(17) d PD
C356 C -0.020(4) 0.633(8) -0.014(5) 0.109(5) Uiso 0.190(17) d PD
C357 C -0.084(4) 0.605(7) -0.007(5) 0.109(5) Uiso 0.190(17) d PD
C358 C -0.149(4) 0.577(7) -0.017(5) 0.109(5) Uiso 0.190(17) d PD
C309 C 0.082(4) 0.625(3) -0.0370(18) 0.109(5) Uiso 0.46(2) d PD
C311 C 0.100(3) 0.555(3) 0.034(2) 0.109(5) Uiso 0.46(2) d PD
C310 C 0.077(3) 0.631(3) 0.0186(19) 0.109(5) Uiso 0.46(2) d PD
C312 C 0.108(3) 0.534(3) 0.093(2) 0.109(5) Uiso 0.46(2) d P
C359 C 0.090(4) 0.623(2) -0.0287(17) 0.109(5) Uiso 0.54(2) d PD
C360 C 0.107(3) 0.644(2) 0.0244(16) 0.109(5) Uiso 0.54(2) d PD
C361 C 0.107(2) 0.585(3) 0.0628(18) 0.109(5) Uiso 0.54(2) d PD
C362 C 0.073(3) 0.541(3) 0.059(2) 0.109(5) Uiso 0.54(2) d P
C313 C 0.066(3) 0.640(3) -0.1070(18) 0.131(7) Uiso 0.55(2) d PD
C314 C 0.030(3) 0.683(3) -0.149(2) 0.131(7) Uiso 0.55(2) d P
C315 C 0.056(3) 0.666(4) -0.199(3) 0.131(7) Uiso 0.55(2) d P
C316 C -0.014(3) 0.651(4) -0.222(2) 0.131(7) Uiso 0.55(2) d P
C363 C 0.070(4) 0.701(4) -0.120(3) 0.131(7) Uiso 0.45(2) d P
C364 C 0.015(4) 0.651(4) -0.136(3) 0.131(7) Uiso 0.45(2) d P
C365 C 0.028(4) 0.648(4) -0.200(3) 0.131(7) Uiso 0.45(2) d P
C366 C -0.035(3) 0.599(4) -0.220(3) 0.131(7) Uiso 0.45(2) d P
C401 C -0.004(3) 0.697(4) 0.458(3) 0.200(13) Uiso 0.68(3) d PD
C402 C 0.038(3) 0.653(4) 0.493(3) 0.200(13) Uiso 0.68(3) d PD
C403 C -0.002(3) 0.615(4) 0.528(3) 0.200(13) Uiso 0.68(3) d PD
C404 C 0.042(3) 0.644(4) 0.569(3) 0.200(13) Uiso 0.68(3) d PD
C451 C -0.016(7) 0.704(8) 0.453(5) 0.200(13) Uiso 0.32(3) d PD
C452 C -0.028(7) 0.623(8) 0.450(5) 0.200(13) Uiso 0.32(3) d PD
C453 C -0.019(8) 0.584(7) 0.500(5) 0.200(13) Uiso 0.32(3) d PD
C454 C -0.037(8) 0.639(8) 0.538(5) 0.200(13) Uiso 0.32(3) d PD
C405 C -0.006(4) 0.783(4) 0.383(3) 0.213(15) Uiso 0.61(3) d PD
C406 C -0.040(4) 0.854(4) 0.387(3) 0.213(15) Uiso 0.61(3) d PD
C407 C -0.103(4) 0.835(5) 0.402(4) 0.213(15) Uiso 0.61(3) d PD
C408 C -0.149(4) 0.874(4) 0.432(3) 0.213(15) Uiso 0.61(3) d PD
C455 C -0.016(5) 0.712(7) 0.376(4) 0.213(15) Uiso 0.39(3) d PD
C456 C -0.063(6) 0.765(7) 0.393(5) 0.213(15) Uiso 0.39(3) d PD
C457 C -0.109(6) 0.816(8) 0.414(5) 0.213(15) Uiso 0.39(3) d PD
C458 C -0.168(6) 0.826(7) 0.381(5) 0.213(15) Uiso 0.39(3) d PD
C409 C 0.047(5) 0.687(7) 0.380(5) 0.206(15) Uiso 0.49(3) d PD
C410 C -0.006(5) 0.636(6) 0.368(4) 0.206(15) Uiso 0.49(3) d PD
C411 C 0.035(4) 0.590(6) 0.338(4) 0.206(15) Uiso 0.49(3) d PD
C412 C 0.100(4) 0.595(6) 0.361(4) 0.206(15) Uiso 0.49(3) d PD
C459 C 0.065(4) 0.690(7) 0.389(4) 0.206(15) Uiso 0.51(3) d PD
C460 C 0.039(4) 0.638(5) 0.350(4) 0.206(15) Uiso 0.51(3) d PD
C461 C -0.014(4) 0.587(5) 0.338(4) 0.206(15) Uiso 0.51(3) d PD
C462 C 0.021(5) 0.543(5) 0.302(4) 0.206(15) Uiso 0.51(3) d PD
C413 C -0.006(4) 0.790(4) 0.443(4) 0.193(13) Uiso 0.43(3) d PD
C414 C 0.026(4) 0.834(6) 0.406(3) 0.193(13) Uiso 0.43(3) d PD
C415 C 0.093(4) 0.840(7) 0.423(4) 0.193(13) Uiso 0.43(3) d PD
C416 C 0.149(4) 0.888(6) 0.431(5) 0.193(13) Uiso 0.43(3) d PD
C463 C 0.078(4) 0.793(4) 0.439(3) 0.193(13) Uiso 0.57(3) d PD
C464 C 0.107(4) 0.846(5) 0.405(3) 0.193(13) Uiso 0.57(3) d PD
C465 C 0.164(4) 0.858(5) 0.439(3) 0.193(13) Uiso 0.57(3) d PD
C466 C 0.192(4) 0.915(4) 0.407(3) 0.193(13) Uiso 0.57(3) d PD
N401 N 0.025(2) 0.733(3) 0.4180(19) 0.237(19) Uiso 1 d D

loop_
_atom_site_aniso_label
_atom_site_aniso_U_11
_atom_site_aniso_U_22
_atom_site_aniso_U_33
_atom_site_aniso_U_23
_atom_site_aniso_U_13
_atom_site_aniso_U_12
W1 0.0666(4) 0.0534(3) 0.0508(3) -0.0120(2) 0.0123(3) -0.0119(3)
W2 0.0513(3) 0.0708(4) 0.0614(4) -0.0060(3) 0.0210(3) 0.0176(3)
W3 0.0551(3) 0.0581(3) 0.0499(3) -0.0024(2) 0.0073(2) 0.0138(3)
W4 0.0722(4) 0.0497(3) 0.0547(3) -0.0058(2) -0.0003(3) -0.0167(3)
W5 0.0370(3) 0.0826(4) 0.0519(3) -0.0032(3) 0.0057(2) -0.0124(3)
W6 0.0384(3) 0.1006(5) 0.0661(4) 0.0026(3) 0.0086(3) -0.0199(3)
W7 0.0604(4) 0.1053(6) 0.0510(3) -0.0240(3) 0.0136(3) -0.0299(4)
W8 0.0455(3) 0.0848(4) 0.0559(3) -0.0023(3) 0.0196(3) -0.0005(3)
W9 0.0544(4) 0.0885(5) 0.0644(4) 0.0218(3) -0.0020(3) -0.0047(3)
W10 0.0623(4) 0.0648(4) 0.0726(4) 0.0022(3) 0.0109(3) -0.0222(3)
Ag1 0.0480(5) 0.0559(6) 0.0460(5) -0.0026(4) 0.0078(4) 0.0045(4)
Ag2 0.0579(6) 0.0590(6) 0.0494(5) -0.0045(5) 0.0067(5) -0.0043(5)
Ag3 0.0493(6) 0.0636(6) 0.0543(6) 0.0003(5) 0.0116(5) 0.0122(5)
Si1 0.0371(16) 0.0437(17) 0.0446(17) -0.0058(14) 0.0089(13) -0.0043(13)

loop_
_atom_type_symbol
_atom_type_description
_atom_type_scat_dispersion_real
_atom_type_scat_dispersion_imag
_atom_type_scat_source
C C 0.0033 0.0016 'International Tables Vol C Tables 4.2.6.8 and 6.1.1.4'
N N 0.0061 0.0033 'International Tables Vol C Tables 4.2.6.8 and 6.1.1.4'
O O 0.0106 0.006 'International Tables Vol C Tables 4.2.6.8 and 6.1.1.4'
Si Si 0.0817 0.0704 'International Tables Vol C Tables 4.2.6.8 and 6.1.1.4'
W W -0.849 6.8722 'International Tables Vol C Tables 4.2.6.8 and 6.1.1.4'
Ag Ag -0.8971 1.1015 'International Tables Vol C Tables 4.2.6.8 and 6.1.1.4'

loop_
_geom_angle_atom_site_label_1
_geom_angle_atom_site_label_2
_geom_angle_atom_site_label_3
_geom_angle
_geom_angle_site_symmetry_1
_geom_angle_site_symmetry_3
O7 W1 O1 102.8(6) . .
O7 W1 O13 103.3(6) . .
O1 W1 O13 93.7(5) . .
O7 W1 O11 97.4(6) . .
O1 W1 O11 97.4(5) . .
O13 W1 O11 153.6(5) . .
O7 W1 O21 90.1(5) . .
O1 W1 O21 167.1(4) . .
O13 W1 O21 82.1(4) . .
O11 W1 O21 81.7(5) . .
O7 W1 O5 165.6(5) . .
O1 W1 O5 89.7(4) . .
O13 W1 O5 82.7(4) . .
O11 W1 O5 73.5(4) . .
O21 W1 O5 77.7(4) . .
O8 W2 O2 102.7(6) . .
O8 W2 O11 98.3(6) . .
O2 W2 O11 97.4(5) . .
O8 W2 O14 101.0(6) . .
O2 W2 O14 95.3(5) . .
O11 W2 O14 153.8(5) . .
O8 W2 O22 90.1(5) . .
O2 W2 O22 167.1(4) . .
O11 W2 O22 80.0(5) . .
O14 W2 O22 82.5(4) . .
O8 W2 O5 166.3(5) . .
O2 W2 O5 89.9(4) . .
O11 W2 O5 74.5(4) . .
O14 W2 O5 82.8(4) . .
O22 W2 O5 77.2(4) . .
O9 W3 O3 102.3(5) . .
O9 W3 O12 98.4(5) . .
O3 W3 O12 98.0(5) . .
O9 W3 O15 103.4(5) . .
O3 W3 O15 94.4(4) . .
O12 W3 O15 152.0(4) . .
O9 W3 O23 91.0(5) . .
O3 W3 O23 166.7(4) . .
O12 W3 O23 79.1(4) . .
O15 W3 O23 83.1(4) . .
O9 W3 O6 165.4(5) . .
O3 W3 O6 90.5(4) . .
O12 W3 O6 72.7(4) . .
O15 W3 O6 82.2(4) . .
O23 W3 O6 76.2(4) . .
O10 W4 O4 102.2(6) . .
O10 W4 O12 100.3(6) . .
O4 W4 O12 98.4(5) . .
O10 W4 O16 100.5(6) . .
O4 W4 O16 93.1(5) . .
O12 W4 O16 153.5(4) . .
O10 W4 O24 91.1(5) . .
O4 W4 O24 166.6(5) . .
O12 W4 O24 80.5(4) . .
O16 W4 O24 83.0(4) . .
O10 W4 O6 168.3(5) . .
O4 W4 O6 88.6(4) . .
O12 W4 O6 73.4(4) . .
O16 W4 O6 83.1(4) . .
O24 W4 O6 78.3(4) . .
O17 W5 O15 103.4(5) . .
O17 W5 O13 103.5(6) . .
O15 W5 O13 94.1(5) . .
O17 W5 O25 98.8(6) . .
O15 W5 O25 156.7(5) . .
O13 W5 O25 87.5(5) . .
O17 W5 O27 99.0(5) . .
O15 W5 O27 86.4(4) . .
O13 W5 O27 156.7(5) . .
O25 W5 O27 83.1(5) . .
O17 W5 O19 171.4(5) . .
O15 W5 O19 81.7(4) . .
O13 W5 O19 82.9(4) . .
O25 W5 O19 75.4(4) . .
O27 W5 O19 74.1(4) . .
O18 W6 O16 101.3(6) . .
O18 W6 O14 103.6(6) . .
O16 W6 O14 91.6(5) . .
O18 W6 O28 100.2(6) . .
O16 W6 O28 88.6(5) . .
O14 W6 O28 155.7(5) . .
O18 W6 O26 102.1(6) . .
O16 W6 O26 156.3(5) . .
O14 W6 O26 86.5(5) . .
O28 W6 O26 83.7(5) . .
O18 W6 O20 174.1(5) . .
O16 W6 O20 81.8(4) . .
O14 W6 O20 81.1(4) . .
O28 W6 O20 74.8(4) . .
O26 W6 O20 74.5(5) . .
O33 W7 O21 104.9(5) . .
O33 W7 O29 100.0(6) . .
O21 W7 O29 90.8(5) . .
O33 W7 O25 98.9(6) . .
O21 W7 O25 89.3(5) . .
O29 W7 O25 160.4(5) . .
O33 W7 O31 101.9(5) . .
O21 W7 O31 153.1(5) . .
O29 W7 O31 85.9(5) . .
O25 W7 O31 85.2(5) . .
O33 W7 O19 170.9(5) . .
O21 W7 O19 82.9(4) . .
O29 W7 O19 84.4(4) . .
O25 W7 O19 76.1(4) . .
O31 W7 O19 70.3(4) . .
O34 W8 O26 98.7(6) . .
O34 W8 O32 102.6(6) . .
O26 W8 O32 91.7(5) . .
O34 W8 O29 99.0(6) . .
O26 W8 O29 161.0(5) . .
O32 W8 O29 91.1(5) . .
O34 W8 O22 102.2(5) . .
O26 W8 O22 84.9(5) . .
O32 W8 O22 155.2(5) . .
O29 W8 O22 84.7(4) . .
O34 W8 O20 175.1(5) . .
O26 W8 O20 77.1(5) . .
O32 W8 O20 75.1(4) . .
O29 W8 O20 85.4(4) . .
O22 W8 O20 80.2(4) . .
O35 W9 O31 101.3(6) . .
O35 W9 O27 99.8(6) . .
O31 W9 O27 91.5(5) . .
O35 W9 O30 98.0(6) . .
O31 W9 O30 92.2(5) . .
O27 W9 O30 160.8(4) . .
O35 W9 O23 103.6(6) . .
O31 W9 O23 155.1(5) . .
O27 W9 O23 85.7(5) . .
O30 W9 O23 83.1(5) . .
O35 W9 O19 174.5(5) . .
O31 W9 O19 74.8(4) . .
O27 W9 O19 76.8(4) . .
O30 W9 O19 86.0(4) . .
O23 W9 O19 80.5(4) . .
O36 W10 O30 98.6(6) . .
O36 W10 O24 103.6(6) . .
O30 W10 O24 89.0(5) . .
O36 W10 O28 101.0(6) . .
O30 W10 O28 160.3(5) . .
O24 W10 O28 88.7(5) . .
O36 W10 O32 101.4(6) . .
O30 W10 O32 87.7(5) . .
O24 W10 O32 155.0(5) . .
O28 W10 O32 86.1(5) . .
O36 W10 O20 172.8(6) . .
O30 W10 O20 85.2(4) . .
O24 W10 O20 82.5(4) . .
O28 W10 O20 75.0(4) . .
O32 W10 O20 72.5(4) . .
O6 Ag1 O5 64.8(3) . .
O6 Ag1 Ag3 147.2(2) . .
O5 Ag1 Ag3 104.8(2) . .
O6 Ag1 Ag3 110.1(2) . 3_575
O5 Ag1 Ag3 152.7(2) . 3_575
Ag3 Ag1 Ag3 92.59(4) . 3_575
O6 Ag1 Ag2 150.8(2) . .
O5 Ag1 Ag2 107.6(2) . .
Ag3 Ag1 Ag2 60.81(4) . .
Ag3 Ag1 Ag2 62.72(4) 3_575 .
O6 Ag1 Ag2 107.5(2) . 3_575
O5 Ag1 Ag2 146.6(2) . 3_575
Ag3 Ag1 Ag2 63.00(4) . 3_575
Ag3 Ag1 Ag2 60.37(4) 3_575 3_575
Ag2 Ag1 Ag2 93.45(4) . 3_575
O6 Ag1 Si1 32.5(2) . .
O5 Ag1 Si1 32.3(2) . .
Ag3 Ag1 Si1 130.95(8) . .
Ag3 Ag1 Si1 136.46(8) 3_575 .
Ag2 Ag1 Si1 133.59(8) . .
Ag2 Ag1 Si1 132.86(8) 3_575 .
O4 Ag2 O1 115.8(4) 3_575 .
O4 Ag2 Ag1 155.1(3) 3_575 .
O1 Ag2 Ag1 74.8(2) . .
O4 Ag2 Ag1 74.0(3) 3_575 3_575
O1 Ag2 Ag1 150.8(3) . 3_575
Ag1 Ag2 Ag1 86.55(4) . 3_575
O4 Ag2 Ag3 97.1(3) 3_575 .
O1 Ag2 Ag3 91.3(3) . .
Ag1 Ag2 Ag3 59.00(4) . .
Ag1 Ag2 Ag3 59.63(4) 3_575 .
O4 Ag2 Ag3 119.1(3) 3_575 3_575
O1 Ag2 Ag3 124.6(2) . 3_575
Ag1 Ag2 Ag3 58.58(4) . 3_575
Ag1 Ag2 Ag3 57.81(4) 3_575 3_575
Ag3 Ag2 Ag3 89.13(4) . 3_575
O2 Ag3 O3 114.8(4) . 3_575
O2 Ag3 Ag1 78.3(3) . .
O3 Ag3 Ag1 152.9(3) 3_575 .
O2 Ag3 Ag1 159.0(3) . 3_575
O3 Ag3 Ag1 72.7(3) 3_575 3_575
Ag1 Ag3 Ag1 87.41(4) . 3_575
O2 Ag3 Ag2 99.2(3) . .
O3 Ag3 Ag2 93.5(3) 3_575 .
Ag1 Ag3 Ag2 60.19(4) . .
Ag1 Ag3 Ag2 60.01(4) 3_575 .
O2 Ag3 Ag2 123.2(3) . 3_575
O3 Ag3 Ag2 120.1(3) 3_575 3_575
Ag1 Ag3 Ag2 59.19(4) . 3_575
Ag1 Ag3 Ag2 58.70(4) 3_575 3_575
Ag2 Ag3 Ag2 90.87(4) . 3_575
O5 Si1 O19 111.4(5) . .
O5 Si1 O20 112.0(5) . .
O19 Si1 O20 106.7(5) . .
O5 Si1 O6 106.3(5) . .
O19 Si1 O6 110.1(5) . .
O20 Si1 O6 110.5(5) . .
O5 Si1 Ag1 53.8(3) . .
O19 Si1 Ag1 124.6(4) . .
O20 Si1 Ag1 128.7(4) . .
O6 Si1 Ag1 52.6(3) . .
W1 O1 Ag2 154.5(5) . .
W2 O2 Ag3 154.0(6) . .
W3 O3 Ag3 156.4(6) . 3_575
W4 O4 Ag2 159.0(6) . 3_575
Si1 O5 W2 127.6(5) . .
Si1 O5 W1 128.7(5) . .
W2 O5 W1 91.8(3) . .
Si1 O5 Ag1 93.9(4) . .
W2 O5 Ag1 107.6(4) . .
W1 O5 Ag1 104.7(4) . .
Si1 O6 W3 129.2(5) . .
Si1 O6 W4 127.9(5) . .
W3 O6 W4 91.9(3) . .
Si1 O6 Ag1 94.9(4) . .
W3 O6 Ag1 102.9(3) . .
W4 O6 Ag1 106.6(3) . .
W2 O11 W1 117.7(6) . .
W4 O12 W3 119.0(5) . .
W5 O13 W1 151.5(6) . .
W6 O14 W2 152.8(6) . .
W5 O15 W3 152.6(6) . .
W6 O16 W4 151.0(6) . .
Si1 O19 W9 127.3(5) . .
Si1 O19 W7 123.5(5) . .
W9 O19 W7 93.0(3) . .
Si1 O19 W5 122.5(5) . .
W9 O19 W5 90.5(3) . .
W7 O19 W5 89.6(3) . .
Si1 O20 W8 125.5(5) . .
Si1 O20 W10 124.9(5) . .
W8 O20 W10 92.2(3) . .
Si1 O20 W6 123.8(5) . .
W8 O20 W6 89.9(3) . .
W10 O20 W6 90.0(3) . .
W7 O21 W1 143.5(6) . .
W8 O22 W2 140.4(5) . .
W9 O23 W3 139.2(6) . .
W10 O24 W4 141.5(6) . .
W7 O25 W5 118.0(6) . .
W8 O26 W6 118.5(7) . .
W9 O27 W5 118.5(5) . .
W10 O28 W6 119.7(6) . .
W7 O29 W8 154.4(6) . .
W10 O30 W9 155.2(6) . .
W9 O31 W7 121.2(6) . .
W8 O32 W10 119.5(6) . .
C151 N101 C163 118(7) . .
C151 N101 C113 113(6) . .
C163 N101 C113 6(10) . .
C151 N101 C109 106(3) . .
C163 N101 C109 105(4) . .
C113 N101 C109 104(4) . .
C151 N101 C105 108(3) . .
C163 N101 C105 101(6) . .
C113 N101 C105 106(6) . .
C109 N101 C105 119(3) . .
C151 N101 C155 104(3) . .
C163 N101 C155 123(7) . .
C113 N101 C155 128(7) . .
C109 N101 C155 98(3) . .
C105 N101 C155 25(3) . .
C151 N101 C101 21(2) . .
C163 N101 C101 99(6) . .
C113 N101 C101 94(5) . .
C109 N101 C101 122(3) . .
C105 N101 C101 107(3) . .
C155 N101 C101 112(3) . .
C151 C101 C102 92(9) . .
C151 C101 C152 70(8) . .
C102 C101 C152 23(2) . .
C151 C101 N101 54(8) . .
C102 C101 N101 110(4) . .
C152 C101 N101 95(3) . .
C152 C102 C153 81(8) . .
C152 C102 C101 86(9) . .
C153 C102 C101 109(4) . .
C152 C102 C151 64(8) . .
C153 C102 C151 103(4) . .
C101 C102 C151 22(2) . .
C152 C102 C103 131(10) . .
C153 C102 C103 50(3) . .
C101 C102 C103 102(4) . .
C151 C102 C103 115(4) . .
C153 C103 C104 80(4) . .
C153 C103 C102 53(3) . .
C104 C103 C102 108(4) . .
C153 C103 C154 46(3) . .
C104 C103 C154 35(3) . .
C102 C103 C154 78(3) . .
C154 C104 C103 97(5) . .
C154 C104 C153 49(4) . .
C103 C104 C153 49(3) . .
C101 C151 N101 105(9) . .
C101 C151 C152 87(8) . .
N101 C151 C152 113(4) . .
C101 C151 C102 66(8) . .
N101 C151 C102 117(4) . .
C152 C151 C102 22(2) . .
C102 C152 C153 74(8) . .
C102 C152 C151 95(9) . .
C153 C152 C151 110(4) . .
C102 C152 C101 72(8) . .
C153 C152 C101 103(4) . .
C151 C152 C101 23(2) . .
C154 C153 C103 87(4) . .
C154 C153 C102 111(4) . .
C103 C153 C102 77(4) . .
C154 C153 C152 116(4) . .
C103 C153 C152 102(4) . .
C102 C153 C152 25(3) . .
C154 C153 C104 37(3) . .
C103 C153 C104 52(3) . .
C102 C153 C104 106(4) . .
C152 C153 C104 126(4) . .
C104 C154 C153 94(5) . .
C104 C154 C103 49(4) . .
C153 C154 C103 47(3) . .
C155 C105 C156 55(8) . .
C155 C105 C106 95(9) . .
C156 C105 C106 40(3) . .
C155 C105 N101 93(8) . .
C156 C105 N101 116(4) . .
C106 C105 N101 118(4) . .
C156 C106 C105 69(5) . .
C156 C106 C107 55(4) . .
C105 C106 C107 110(4) . .
C156 C106 C155 43(5) . .
C105 C106 C155 26(3) . .
C107 C106 C155 90(4) . .
C156 C107 C106 41(3) . .
C156 C107 C108 137(5) . .
C106 C107 C108 117(4) . .
C156 C107 C157 63(3) . .
C106 C107 C157 96(3) . .
C108 C107 C157 93(3) . .
C156 C107 C158 115(4) . .
C106 C107 C158 131(4) . .
C108 C107 C158 44(3) . .
C157 C107 C158 54(2) . .
C158 C108 C107 78(4) . .
C105 C155 C156 95(9) . .
C105 C155 C106 60(7) . .
C156 C155 C106 35(4) . .
C105 C155 N101 62(7) . .
C156 C155 N101 119(6) . .
C106 C155 N101 97(4) . .
C106 C156 C155 102(7) . .
C106 C156 C107 84(5) . .
C155 C156 C107 138(7) . .
C106 C156 C105 71(5) . .
C155 C156 C105 30(4) . .
C107 C156 C105 131(6) . .
C106 C156 C157 133(7) . .
C155 C156 C157 124(7) . .
C107 C156 C157 71(4) . .
C105 C156 C157 153(6) . .
C156 C157 C158 112(5) . .
C156 C157 C107 47(3) . .
C158 C157 C107 68(4) . .
C108 C158 C157 110(5) . .
C108 C158 C107 58(3) . .
C157 C158 C107 59(3) . .
N101 C109 C160 125(5) . .
N101 C109 C110 94(4) . .
C160 C109 C110 34(5) . .
C160 C110 C111 17(5) . .
C160 C110 C109 73(3) . .
C111 C110 C109 90(5) . .
C160 C111 C161 121(10) . .
C160 C111 C110 21(8) . .
C161 C111 C110 136(10) . .
C160 C111 C112 153(10) . .
C161 C111 C112 72(8) . .
C110 C111 C112 133(8) . .
C162 C112 C111 99(7) . .
C162 C112 C161 63(5) . .
C111 C112 C161 39(5) . .
C111 C160 C110 142(10) . .
C111 C160 C109 145(10) . .
C110 C160 C109 73(3) . .
C111 C160 C161 35(10) . .
C110 C160 C161 156(10) . .
C109 C160 C161 117(7) . .
C111 C161 C160 24(6) . .
C111 C161 C162 117(10) . .
C160 C161 C162 140(9) . .
C111 C161 C112 69(7) . .
C160 C161 C112 91(6) . .
C162 C161 C112 52(6) . .
C112 C162 C161 65(7) . .
N101 C113 C114 133(6) . .
N101 C113 C164 107(6) . .
C114 C113 C164 36(3) . .
C164 C114 C165 104(8) . .
C164 C114 C115 138(9) . .
C165 C114 C115 35(4) . .
C164 C114 C113 73(9) . .
C165 C114 C113 141(10) . .
C115 C114 C113 142(6) . .
C164 C114 C163 70(6) . .
C165 C114 C163 138(10) . .
C115 C114 C163 143(7) . .
C113 C114 C163 5(10) . .
C164 C114 C166 161(9) . .
C165 C114 C166 62(5) . .
C115 C114 C166 27(3) . .
C113 C114 C166 126(7) . .
C163 C114 C166 129(7) . .
C166 C115 C165 129(10) . .
C166 C115 C116 128(10) . .
C165 C115 C116 96(8) . .
C166 C115 C114 90(8) . .
C165 C115 C114 39(5) . .
C116 C115 C114 127(6) . .
C115 C116 C165 30(3) . .
N101 C163 C164 108(5) . .
N101 C163 C114 129(8) . .
C164 C163 C114 36(4) . .
C114 C164 C163 75(9) . .
C114 C164 C165 39(5) . .
C163 C164 C165 104(6) . .
C114 C164 C113 71(8) . .
C163 C164 C113 5(10) . .
C165 C164 C113 102(6) . .
C115 C165 C114 106(8) . .
C115 C165 C166 23(5) . .
C114 C165 C166 83(7) . .
C115 C165 C164 141(8) . .
C114 C165 C164 37(5) . .
C166 C165 C164 119(7) . .
C115 C165 C116 55(5) . .
C114 C165 C116 145(8) . .
C166 C165 C116 76(5) . .
C164 C165 C116 143(6) . .
C115 C166 C165 28(6) . .
C115 C166 C114 63(6) . .
C165 C166 C114 35(4) . .
N251 N201 C263 96(9) . .
N251 N201 C205 101(7) . .
C263 N201 C205 150(10) . .
N251 N201 C213 116(7) . .
C263 N201 C213 21(6) . .
C205 N201 C213 140(5) . .
N251 N201 C201 27(6) . .
C263 N201 C201 82(6) . .
C205 N201 C201 104(5) . .
C213 N201 C201 103(4) . .
N251 N201 C255 124(7) . .
C263 N201 C255 126(10) . .
C205 N201 C255 26(3) . .
C213 N201 C255 115(4) . .
C201 N201 C255 117(5) . .
N251 N201 C209 73(6) . .
C263 N201 C209 114(10) . .
C205 N201 C209 94(4) . .
C213 N201 C209 110(4) . .
C201 N201 C209 99(5) . .
C255 N201 C209 111(4) . .
N251 N201 C259 35(6) . .
C263 N201 C259 115(9) . .
C205 N201 C259 93(4) . .
C213 N201 C259 126(4) . .
C201 N201 C259 61(4) . .
C255 N201 C259 118(4) . .
C209 N201 C259 40(3) . .
N251 N201 C251 38(5) . .
C263 N201 C251 79(6) . .
C205 N201 C251 100(4) . .
C213 N201 C251 100(3) . .
C201 N201 C251 12(5) . .
C255 N201 C251 109(4) . .
C209 N201 C251 111(4) . .
C259 N201 C251 72(3) . .
N251 N201 C264 136(9) . .
C263 N201 C264 53(5) . .
C205 N201 C264 120(6) . .
C213 N201 C264 32(5) . .
C201 N201 C264 134(6) . .
C255 N201 C264 100(6) . .
C209 N201 C264 91(6) . .
C259 N201 C264 125(6) . .
C251 N201 C264 132(6) . .
N201 N251 C201 135(10) . .
N201 N251 C259 130(7) . .
C201 N251 C259 95(8) . .
N201 N251 C251 126(8) . .
C201 N251 C251 10(7) . .
C259 N251 C251 103(5) . .
N201 N251 C209 82(6) . .
C201 N251 C209 143(9) . .
C259 N251 C209 50(4) . .
C251 N251 C209 152(6) . .
N201 N251 C263 58(8) . .
C201 N251 C263 94(7) . .
C259 N251 C263 136(10) . .
C251 N251 C263 91(6) . .
C209 N251 C263 105(7) . .
N201 N251 C205 57(6) . .
C201 N251 C205 118(7) . .
C259 N251 C205 103(5) . .
C251 N251 C205 110(5) . .
C209 N251 C205 86(4) . .
C263 N251 C205 111(9) . .
N201 N251 C213 46(5) . .
C201 N251 C213 107(7) . .
C259 N251 C213 134(5) . .
C251 N251 C213 104(4) . .
C209 N251 C213 94(4) . .
C263 N251 C213 14(5) . .
C205 N251 C213 101(4) . .
N201 N251 C260 105(7) . .
C201 N251 C260 119(8) . .
C259 N251 C260 31(4) . .
C251 N251 C260 129(6) . .
C209 N251 C260 24(4) . .
C263 N251 C260 111(9) . .
C205 N251 C260 105(5) . .
C213 N251 C260 105(5) . .
N201 N251 C255 40(6) . .
C201 N251 C255 120(7) . .
C259 N251 C255 121(5) . .
C251 N251 C255 110(4) . .
C209 N251 C255 93(4) . .
C263 N251 C255 91(8) . .
C205 N251 C255 20(3) . .
C213 N251 C255 82(4) . .
C260 N251 C255 115(4) . .
C251 C201 N251 153(10) . .
C251 C201 N201 136(10) . .
N251 C201 N201 18(4) . .
C251 C201 C202 69(10) . .
N251 C201 C202 118(8) . .
N201 C201 C202 128(6) . .
C251 C201 C252 59(10) . .
N251 C201 C252 117(8) . .
N201 C201 C252 120(5) . .
C202 C201 C252 22(4) . .
C251 C201 C263 114(10) . .
N251 C201 C263 55(5) . .
N201 C201 C263 44(4) . .
C202 C201 C263 172(7) . .
C252 C201 C263 153(9) . .
C251 C201 C259 148(10) . .
N251 C201 C259 53(6) . .
N201 C201 C259 71(4) . .
C202 C201 C259 80(5) . .
C252 C201 C259 94(5) . .
C263 C201 C259 98(6) . .
C252 C202 C253 98(8) . .
C252 C202 C251 85(10) . .
C253 C202 C251 99(6) . .
C252 C202 C201 96(10) . .
C253 C202 C201 115(6) . .
C251 C202 C201 21(3) . .
C252 C202 C203 66(8) . .
C253 C202 C203 33(4) . .
C251 C202 C203 98(5) . .
C201 C202 C203 119(5) . .
C253 C203 C252 83(6) . .
C253 C203 C254 76(6) . .
C252 C203 C254 120(6) . .
C253 C203 C202 58(6) . .
C252 C203 C202 25(4) . .
C254 C203 C202 107(6) . .
C253 C203 C204 125(9) . .
C252 C203 C204 79(5) . .
C254 C203 C204 69(5) . .
C202 C203 C204 94(5) . .
C203 C204 C254 54(4) . .
C203 C204 C252 47(4) . .
C254 C204 C252 88(4) . .
C201 C251 C202 89(10) . .
C201 C251 N251 17(10) . .
C202 C251 N251 96(5) . .
C201 C251 C252 102(10) . .
C202 C251 C252 25(4) . .
N251 C251 C252 102(5) . .
C201 C251 N201 32(10) . .
C202 C251 N201 107(4) . .
N251 C251 N201 16(3) . .
C252 C251 N201 107(4) . .
C202 C252 C203 89(8) . .
C202 C252 C251 70(10) . .
C203 C252 C251 100(5) . .
C202 C252 C253 57(7) . .
C203 C252 C253 32(3) . .
C251 C252 C253 86(4) . .
C202 C252 C201 62(9) . .
C203 C252 C201 115(5) . .
C251 C252 C201 18(3) . .
C253 C252 C201 94(4) . .
C202 C252 C204 116(10) . .
C203 C252 C204 54(3) . .
C251 C252 C204 151(5) . .
C253 C252 C204 76(4) . .
C201 C252 C204 169(5) . .
C203 C253 C202 90(6) . .
C203 C253 C252 65(6) . .
C202 C253 C252 25(4) . .
C203 C253 C254 72(7) . .
C202 C253 C254 120(6) . .
C252 C253 C254 110(5) . .
C203 C254 C253 31(3) . .
C203 C254 C204 56(3) . .
C253 C254 C204 81(4) . .
C255 C205 N201 78(10) . .
C255 C205 C206 53(8) . .
N201 C205 C206 106(5) . .
C255 C205 N251 98(10) . .
N201 C205 N251 22(2) . .
C206 C205 N251 111(5) . .
C255 C205 C256 41(7) . .
N201 C205 C256 102(4) . .
C206 C205 C256 12(4) . .
N251 C205 C256 112(4) . .
C256 C206 C255 109(10) . .
C256 C206 C205 132(10) . .
C255 C206 C205 24(4) . .
C256 C206 C207 94(10) . .
C255 C206 C207 119(6) . .
C205 C206 C207 107(5) . .
C256 C206 C257 63(9) . .
C255 C206 C257 108(6) . .
C205 C206 C257 112(5) . .
C207 C206 C257 37(3) . .
C257 C207 C258 47(5) . .
C257 C207 C206 80(6) . .
C258 C207 C206 103(5) . .
C257 C207 C256 64(4) . .
C258 C207 C256 84(5) . .
C206 C207 C256 19(3) . .
C258 C208 C257 11(6) . .
C205 C255 C206 103(10) . .
C205 C255 N201 76(10) . .
C206 C255 N201 123(6) . .
C205 C255 C256 123(10) . .
C206 C255 C256 20(4) . .
N201 C255 C256 127(5) . .
C205 C255 N251 62(10) . .
C206 C255 N251 114(6) . .
N201 C255 N251 16(2) . .
C256 C255 N251 124(5) . .
C206 C256 C255 51(10) . .
C206 C256 C257 98(10) . .
C255 C256 C257 104(5) . .
C206 C256 C207 67(9) . .
C255 C256 C207 98(5) . .
C257 C256 C207 38(3) . .
C206 C256 C205 36(9) . .
C255 C256 C205 16(3) . .
C257 C256 C205 100(4) . .
C207 C256 C205 85(4) . .
C206 C256 C258 106(10) . .
C255 C256 C258 130(5) . .
C257 C256 C258 28(3) . .
C207 C256 C258 40(3) . .
C205 C256 C258 122(4) . .
C258 C257 C207 80(7) . .
C258 C257 C256 104(6) . .
C207 C257 C256 78(6) . .
C258 C257 C206 109(7) . .
C207 C257 C206 63(4) . .
C256 C257 C206 19(3) . .
C258 C257 C208 10(5) . .
C207 C257 C208 85(6) . .
C256 C257 C208 96(4) . .
C206 C257 C208 104(4) . .
C208 C258 C257 159(10) . .
C208 C258 C207 135(10) . .
C257 C258 C207 52(6) . .
C208 C258 C256 115(8) . .
C257 C258 C256 48(4) . .
C207 C258 C256 56(4) . .
C260 C209 C259 55(9) . .
C260 C209 N251 110(10) . .
C259 C209 N251 63(5) . .
C260 C209 N201 134(10) . .
C259 C209 N201 88(6) . .
N251 C209 N201 25(2) . .
C260 C209 C210 38(10) . .
C259 C209 C210 83(6) . .
N251 C209 C210 111(5) . .
N201 C209 C210 123(5) . .
C260 C210 C261 92(8) . .
C260 C210 C211 86(7) . .
C261 C210 C211 32(3) . .
C260 C210 C209 26(6) . .
C261 C210 C209 113(6) . .
C211 C210 C209 112(5) . .
C260 C210 C262 106(8) . .
C261 C210 C262 52(3) . .
C211 C210 C262 83(4) . .
C209 C210 C262 106(5) . .
C260 C210 C259 23(6) . .
C261 C210 C259 100(5) . .
C211 C210 C259 82(4) . .
C209 C210 C259 38(3) . .
C262 C210 C259 127(5) . .
C261 C211 C212 39(7) . .
C261 C211 C210 68(9) . .
C212 C211 C210 92(4) . .
C261 C211 C260 79(9) . .
C212 C211 C260 117(6) . .
C210 C211 C260 38(4) . .
C261 C212 C211 31(5) . .
C261 C212 C262 65(5) . .
C211 C212 C262 94(5) . .
C260 C259 C209 42(7) . .
C260 C259 N251 103(9) . .
C209 C259 N251 67(5) . .
C260 C259 C201 127(9) . .
C209 C259 C201 98(6) . .
N251 C259 C201 32(3) . .
C260 C259 N201 91(8) . .
C209 C259 N201 52(4) . .
N251 C259 N201 15(2) . .
C201 C259 N201 47(2) . .
C260 C259 C210 27(7) . .
C209 C259 C210 59(5) . .
N251 C259 C210 100(5) . .
C201 C259 C210 112(5) . .
N201 C259 C210 93(4) . .
C209 C260 C259 83(10) . .
C209 C260 C210 116(10) . .
C259 C260 C210 130(10) . .
C209 C260 N251 46(9) . .
C259 C260 N251 47(7) . .
C210 C260 N251 114(8) . .
C209 C260 C211 172(10) . .
C259 C260 C211 104(10) . .
C210 C260 C211 56(6) . .
N251 C260 C211 137(7) . .
C209 C260 C261 148(10) . .
C259 C260 C261 128(10) . .
C210 C260 C261 50(6) . .
N251 C260 C261 159(7) . .
C211 C260 C261 25(3) . .
C211 C261 C212 110(10) . .
C211 C261 C210 81(10) . .
C212 C261 C210 126(10) . .
C211 C261 C262 159(10) . .
C212 C261 C262 77(7) . .
C210 C261 C262 79(6) . .
C211 C261 C260 76(9) . .
C212 C261 C260 163(10) . .
C210 C261 C260 37(4) . .
C262 C261 C260 92(7) . .
C261 C262 C212 38(4) . .
C261 C262 C210 49(5) . .
C212 C262 C210 78(4) . .
C263 C213 C264 151(10) . .
C263 C213 N201 56(10) . .
C264 C213 N201 99(10) . .
C263 C213 C214 169(10) . .
C264 C213 C214 17(10) . .
N201 C213 C214 114(4) . .
C263 C213 N251 40(10) . .
C264 C213 N251 113(10) . .
N201 C213 N251 19(2) . .
C214 C213 N251 129(4) . .
C264 C214 C265 114(10) . .
C264 C214 C215 134(10) . .
C265 C214 C215 97(8) . .
C264 C214 C213 29(10) . .
C265 C214 C213 140(9) . .
C215 C214 C213 108(3) . .
C264 C214 C266 141(10) . .
C265 C214 C266 69(6) . .
C215 C214 C266 29(6) . .
C213 C214 C266 126(8) . .
C266 C215 C216 53(10) . .
C266 C215 C214 73(10) . .
C216 C215 C214 107(4) . .
C266 C215 C265 40(10) . .
C216 C215 C265 75(5) . .
C214 C215 C265 35(4) . .
C266 C215 C264 79(10) . .
C216 C215 C264 119(5) . .
C214 C215 C264 13(5) . .
C265 C215 C264 44(3) . .
C266 C216 C215 30(7) . .
C213 C263 N201 102(10) . .
C213 C263 N251 126(10) . .
N201 C263 N251 26(2) . .
C213 C263 C264 19(10) . .
N201 C263 C264 87(10) . .
N251 C263 C264 108(10) . .
C213 C263 C201 157(10) . .
N201 C263 C201 54(3) . .
N251 C263 C201 32(3) . .
C264 C263 C201 140(9) . .
C214 C264 C213 134(10) . .
C214 C264 C263 143(10) . .
C213 C264 C263 10(6) . .
C214 C264 C265 44(10) . .
C213 C264 C265 164(10) . .
C263 C264 C265 164(10) . .
C214 C264 N201 159(10) . .
C213 C264 N201 49(7) . .
C263 C264 N201 40(5) . .
C265 C264 N201 141(10) . .
C214 C264 C215 33(10) . .
C213 C264 C215 104(10) . .
C263 C264 C215 113(9) . .
C265 C264 C215 68(7) . .
N201 C264 C215 150(8) . .
C214 C265 C266 66(9) . .
C214 C265 C264 22(8) . .
C266 C265 C264 83(10) . .
C214 C265 C215 48(5) . .
C266 C265 C215 19(7) . .
C264 C265 C215 67(8) . .
C215 C266 C216 98(10) . .
C215 C266 C265 122(10) . .
C216 C266 C265 107(10) . .
C215 C266 C214 78(10) . .
C216 C266 C214 128(10) . .
C265 C266 C214 45(6) . .
C309 N301 C305 111(5) . .
C309 N301 C301 113(5) . .
C305 N301 C301 108(3) . .
C309 N301 C313 83(4) . .
C305 N301 C313 126(4) . .
C301 N301 C313 114(4) . .
C309 N301 C363 125(4) . .
C305 N301 C363 116(4) . .
C301 N301 C363 78(4) . .
C313 N301 C363 47(3) . .
C309 N301 C355 42(6) . .
C305 N301 C355 70(5) . .
C301 N301 C355 118(6) . .
C313 N301 C355 115(6) . .
C363 N301 C355 161(6) . .
C309 N301 C359 7(5) . .
C305 N301 C359 112(4) . .
C301 N301 C359 107(4) . .
C313 N301 C359 88(4) . .
C363 N301 C359 128(4) . .
C355 N301 C359 42(5) . .
C309 N301 C351 101(4) . .
C305 N301 C351 100(3) . .
C301 N301 C351 20(3) . .
C313 N301 C351 130(4) . .
C363 N301 C351 98(4) . .
C355 N301 C351 98(5) . .
C359 N301 C351 94(3) . .
C301 N351 C309 141(6) . .
C301 N351 C359 133(5) . .
C309 N351 C359 10(5) . .
C301 N351 C355 146(7) . .
C309 N351 C355 46(6) . .
C359 N351 C355 47(6) . .
C301 N351 C351 26(4) . .
C309 N351 C351 128(5) . .
C359 N351 C351 118(5) . .
C355 N351 C351 120(6) . .
C301 N351 C305 109(4) . .
C309 N351 C305 109(5) . .
C359 N351 C305 113(4) . .
C355 N351 C305 69(5) . .
C351 N351 C305 106(3) . .
C301 N351 C313 108(4) . .
C309 N351 C313 77(4) . .
C359 N351 C313 85(3) . .
C355 N351 C313 107(6) . .
C351 N351 C313 132(4) . .
C305 N351 C313 101(3) . .
C301 N351 C363 73(4) . .
C309 N351 C363 115(4) . .
C359 N351 C363 122(4) . .
C355 N351 C363 141(6) . .
C351 N351 C363 99(4) . .
C305 N351 C363 95(3) . .
C313 N351 C363 39(3) . .
C351 C301 N351 94(8) . .
C351 C301 N301 108(8) . .
N351 C301 N301 16(3) . .
C351 C301 C302 93(9) . .
N351 C301 C302 108(5) . .
N301 C301 C302 114(4) . .
C351 C301 C352 70(7) . .
N351 C301 C352 124(5) . .
N301 C301 C352 136(5) . .
C302 C301 C352 28(3) . .
C351 C301 C363 161(8) . .
N351 C301 C363 67(4) . .
N301 C301 C363 53(3) . .
C302 C301 C363 95(4) . .
C352 C301 C363 122(5) . .
C352 C302 C303 36(5) . .
C352 C302 C301 83(7) . .
C303 C302 C301 111(4) . .
C352 C302 C351 65(6) . .
C303 C302 C351 99(4) . .
C301 C302 C351 22(3) . .
C352 C303 C353 83(5) . .
C352 C303 C304 162(8) . .
C353 C303 C304 90(5) . .
C352 C303 C302 27(4) . .
C353 C303 C302 107(5) . .
C304 C303 C302 149(6) . .
C352 C303 C354 123(7) . .
C353 C303 C354 55(3) . .
C304 C303 C354 41(3) . .
C302 C303 C354 132(5) . .
C354 C304 C303 83(5) . .
C354 C304 C353 49(3) . .
C303 C304 C353 40(3) . .
C301 C351 N351 60(6) . .
C301 C351 C352 87(8) . .
N351 C351 C352 118(4) . .
C301 C351 C302 65(8) . .
N351 C351 C302 92(4) . .
C352 C351 C302 27(2) . .
C301 C351 N301 52(5) . .
N351 C351 N301 11(3) . .
C352 C351 N301 120(4) . .
C302 C351 N301 93(3) . .
C302 C352 C303 117(8) . .
C302 C352 C353 160(9) . .
C303 C352 C353 56(5) . .
C302 C352 C351 88(7) . .
C303 C352 C351 145(7) . .
C353 C352 C351 108(4) . .
C302 C352 C301 69(5) . .
C303 C352 C301 144(8) . .
C353 C352 C301 129(5) . .
C351 C352 C301 23(3) . .
C303 C353 C354 81(5) . .
C303 C353 C352 41(3) . .
C354 C353 C352 112(4) . .
C303 C353 C304 50(3) . .
C354 C353 C304 38(3) . .
C352 C353 C304 90(4) . .
C304 C354 C353 93(5) . .
C304 C354 C303 56(3) . .
C353 C354 C303 44(3) . .
N301 C305 C306 115(3) . .
N301 C305 N351 14(2) . .
C306 C305 N351 121(3) . .
N301 C305 C355 58(4) . .
C306 C305 C355 82(3) . .
N351 C305 C355 51(2) . .
N301 C305 C356 99(4) . .
C306 C305 C356 35(3) . .
N351 C305 C356 97(4) . .
C355 C305 C356 50(3) . .
C356 C306 C305 92(6) . .
C356 C306 C307 129(7) . .
C305 C306 C307 109(2) . .
C356 C306 C357 61(5) . .
C305 C306 C357 147(5) . .
C307 C306 C357 79(5) . .
C306 C307 C308 110(3) . .
C358 C308 C307 126(4) . .
C358 C308 C357 53(4) . .
C307 C308 C357 74(4) . .
C309 C355 C310 86(9) . .
C309 C355 C359 14(5) . .
C310 C355 C359 72(7) . .
C309 C355 N351 59(5) . .
C310 C355 N351 119(7) . .
C359 C355 N351 67(3) . .
C309 C355 C356 129(10) . .
C310 C355 C356 116(7) . .
C359 C355 C356 138(10) . .
N351 C355 C356 124(8) . .
C309 C355 N301 62(4) . .
C310 C355 N301 134(7) . .
C359 C355 N301 73(4) . .
N351 C355 N301 15(2) . .
C356 C355 N301 110(8) . .
C309 C355 C360 78(7) . .
C310 C355 C360 22(4) . .
C359 C355 C360 63(5) . .
N351 C355 C360 98(5) . .
C356 C355 C360 137(7) . .
N301 C355 C360 113(5) . .
C309 C355 C305 112(6) . .
C310 C355 C305 151(10) . .
C359 C355 C305 124(4) . .
N351 C355 C305 60(4) . .
C356 C355 C305 70(7) . .
N301 C355 C305 51(3) . .
C360 C355 C305 138(8) . .
C306 C356 C357 81(8) . .
C306 C356 C355 110(10) . .
C357 C356 C355 169(10) . .
C306 C356 C305 53(6) . .
C357 C356 C305 131(10) . .
C355 C356 C305 61(6) . .
C358 C357 C356 162(10) . .
C358 C357 C306 127(10) . .
C356 C357 C306 38(6) . .
C358 C357 C308 47(6) . .
C356 C357 C308 124(10) . .
C306 C357 C308 88(6) . .
C308 C358 C357 81(8) . .
C355 C309 N351 74(5) . .
C355 C309 N301 76(6) . .
N351 C309 N301 17(3) . .
C355 C309 C310 48(5) . .
N351 C309 C310 104(4) . .
N301 C309 C310 114(5) . .
C355 C309 C360 65(6) . .
N351 C309 C360 98(4) . .
N301 C309 C360 113(4) . .
C310 C309 C360 24(3) . .
C355 C309 C313 114(7) . .
N351 C309 C313 62(3) . .
N301 C309 C313 48.9(19) . .
C310 C309 C313 161(5) . .
C360 C309 C313 158(5) . .
C361 C311 C362 70(6) . .
C361 C311 C310 74(5) . .
C362 C311 C310 104(6) . .
C361 C311 C312 49(4) . .
C362 C311 C312 44(5) . .
C310 C311 C312 120(5) . .
C361 C311 C360 63(4) . .
C362 C311 C360 117(6) . .
C310 C311 C360 25(3) . .
C312 C311 C360 112(4) . .
C360 C310 C355 123(9) . .
C360 C310 C359 89(8) . .
C355 C310 C359 55(6) . .
C360 C310 C309 97(8) . .
C355 C310 C309 46(7) . .
C359 C310 C309 9(6) . .
C360 C310 C311 89(7) . .
C355 C310 C311 131(9) . .
C359 C310 C311 94(5) . .
C309 C310 C311 99(4) . .
C360 C310 C361 72(6) . .
C355 C310 C361 164(8) . .
C359 C310 C361 124(5) . .
C309 C310 C361 132(4) . .
C311 C310 C361 36(3) . .
C360 C310 C362 105(6) . .
C355 C310 C362 130(7) . .
C359 C310 C362 117(4) . .
C309 C310 C362 120(4) . .
C311 C310 C362 28(3) . .
C361 C310 C362 34(3) . .
C362 C312 C361 54(4) . .
C362 C312 C311 35(4) . .
C361 C312 C311 36(3) . .
C355 C359 C310 53(6) . .
C355 C359 N351 67(3) . .
C310 C359 N351 106(4) . .
C355 C359 C360 74(7) . .
C310 C359 C360 28(3) . .
N351 C359 C360 104(4) . .
C355 C359 N301 66(4) . .
C310 C359 N301 112(4) . .
N351 C359 N301 14(2) . .
C360 C359 N301 115(4) . .
C310 C360 C361 81(6) . .
C310 C360 C359 63(7) . .
C361 C360 C359 117(4) . .
C310 C360 C355 36(6) . .
C361 C360 C355 117(4) . .
C359 C360 C355 43(5) . .
C310 C360 C311 66(6) . .
C361 C360 C311 35(3) . .
C359 C360 C311 82(3) . .
C355 C360 C311 94(5) . .
C310 C360 C309 60(6) . .
C361 C360 C309 119(4) . .
C359 C360 C309 5(4) . .
C355 C360 C309 38(5) . .
C311 C360 C309 85(4) . .
C311 C361 C362 55(5) . .
C311 C361 C312 95(6) . .
C362 C361 C312 59(4) . .
C311 C361 C360 82(5) . .
C362 C361 C360 121(5) . .
C312 C361 C360 177(6) . .
C311 C361 C310 70(4) . .
C362 C361 C310 95(5) . .
C312 C361 C310 153(6) . .
C360 C361 C310 27(3) . .
C311 C362 C361 55(5) . .
C311 C362 C312 101(7) . .
C361 C362 C312 67(5) . .
C311 C362 C310 48(4) . .
C361 C362 C310 51(4) . .
C312 C362 C310 118(5) . .
C363 C313 C364 78(6) . .
C363 C313 N301 70(4) . .
C364 C313 N301 106(5) . .
C363 C313 C314 49(5) . .
C364 C313 C314 31(4) . .
N301 C313 C314 102(4) . .
C363 C313 N351 74(4) . .
C364 C313 N351 117(5) . .
N301 C313 N351 11(2) . .
C314 C313 N351 111(4) . .
C363 C313 C309 114(5) . .
C364 C313 C309 133(6) . .
N301 C313 C309 48.3(19) . .
C314 C313 C309 148(4) . .
N351 C313 C309 41(3) . .
C364 C314 C363 103(10) . .
C364 C314 C313 58(8) . .
C363 C314 C313 49(5) . .
C364 C314 C315 116(10) . .
C363 C314 C315 110(7) . .
C313 C314 C315 110(5) . .
C364 C314 C365 96(10) . .
C363 C314 C365 134(8) . .
C313 C314 C365 115(5) . .
C315 C314 C365 27(4) . .
C365 C315 C314 74(10) . .
C365 C315 C316 27(9) . .
C314 C315 C316 87(5) . .
C365 C315 C364 60(10) . .
C314 C315 C364 21(3) . .
C316 C315 C364 79(4) . .
C365 C316 C366 106(9) . .
C365 C316 C315 17(6) . .
C366 C316 C315 122(8) . .
C314 C363 C313 81(7) . .
C314 C363 C364 30(4) . .
C313 C363 C364 55(5) . .
C314 C363 N301 117(7) . .
C313 C363 N301 63(4) . .
C364 C363 N301 91(5) . .
C314 C363 N351 128(7) . .
C313 C363 N351 67(4) . .
C364 C363 N351 101(5) . .
N301 C363 N351 11(2) . .
C314 C363 C301 156(7) . .
C313 C363 C301 103(5) . .
C364 C363 C301 139(6) . .
N301 C363 C301 49(3) . .
N351 C363 C301 40(3) . .
C314 C364 C313 91(10) . .
C314 C364 C363 48(8) . .
C313 C364 C363 48(4) . .
C314 C364 C365 58(8) . .
C313 C364 C365 112(6) . .
C363 C364 C365 96(6) . .
C314 C364 C315 43(8) . .
C313 C364 C315 96(5) . .
C363 C364 C315 76(5) . .
C365 C364 C315 20(3) . .
C315 C365 C316 136(10) . .
C315 C365 C314 79(10) . .
C316 C365 C314 117(9) . .
C315 C365 C366 162(10) . .
C316 C365 C366 37(5) . .
C314 C365 C366 119(6) . .
C315 C365 C364 100(10) . .
C316 C365 C364 110(8) . .
C314 C365 C364 26(3) . .
C366 C365 C364 98(5) . .
C316 C366 C365 37(5) . .
N401 C401 C452 119(9) . .
N401 C401 C402 115(6) . .
C452 C401 C402 77(7) . .
N401 C401 C413 53(3) . .
C452 C401 C413 151(8) . .
C402 C401 C413 132(7) . .
C403 C402 C401 107(6) . .
C403 C402 C453 34(5) . .
C401 C402 C453 93(7) . .
C403 C402 C452 78(6) . .
C401 C402 C452 50(7) . .
C453 C402 C452 49(3) . .
C403 C402 C451 104(6) . .
C401 C402 C451 3(3) . .
C453 C402 C451 90(6) . .
C452 C402 C451 49(4) . .
C403 C402 C404 47(3) . .
C401 C402 C404 130(6) . .
C453 C402 C404 80(6) . .
C452 C402 C404 125(6) . .
C451 C402 C404 128(6) . .
C454 C403 C453 103(10) . .
C454 C403 C402 120(10) . .
C453 C403 C402 89(10) . .
C454 C403 C404 96(10) . .
C453 C403 C404 160(10) . .
C402 C403 C404 86(5) . .
C403 C404 C454 30(5) . .
C403 C404 C402 47(3) . .
C454 C404 C402 66(6) . .
N401 C451 C452 116(10) . .
N401 C451 C413 56(4) . .
C452 C451 C413 169(10) . .
N401 C451 C402 100(9) . .
C452 C451 C402 67(9) . .
C413 C451 C402 120(10) . .
N401 C451 C455 44(5) . .
C452 C451 C455 93(10) . .
C413 C451 C455 76(6) . .
C402 C451 C455 126(8) . .
C401 C452 C451 12(9) . .
C401 C452 C453 107(10) . .
C451 C452 C453 115(10) . .
C401 C452 C402 53(5) . .
C451 C452 C402 64(10) . .
C453 C452 C402 63(9) . .
C403 C453 C454 37(8) . .
C403 C453 C452 115(10) . .
C454 C453 C452 106(10) . .
C403 C453 C402 57(8) . .
C454 C453 C402 80(10) . .
C452 C453 C402 68(8) . .
C403 C454 C453 40(8) . .
C403 C454 C404 54(9) . .
C453 C454 C404 94(10) . .
C456 C405 C455 69(6) . .
C456 C405 C414 125(10) . .
C455 C405 C414 149(7) . .
C456 C405 N401 97(8) . .
C455 C405 N401 62(3) . .
C414 C405 N401 87(6) . .
C456 C405 C413 76(8) . .
C455 C405 C413 102(6) . .
C414 C405 C413 61(4) . .
N401 C405 C413 56(3) . .
C456 C405 C406 74(8) . .
C455 C405 C406 142(9) . .
C414 C405 C406 65(6) . .
N401 C405 C406 135(8) . .
C413 C405 C406 80(6) . .
C407 C406 C405 106(7) . .
C407 C406 C414 136(8) . .
C405 C406 C414 51(5) . .
C407 C406 C456 58(6) . .
C405 C406 C456 48(6) . .
C414 C406 C456 91(7) . .
C407 C406 C457 12(6) . .
C405 C406 C457 97(7) . .
C414 C406 C457 124(7) . .
C456 C406 C457 50(4) . .
C407 C406 C413 88(6) . .
C405 C406 C413 52(5) . .
C414 C406 C413 48(3) . .
C456 C406 C413 58(5) . .
C457 C406 C413 76(5) . .
C457 C407 C458 84(10) . .
C457 C407 C408 77(10) . .
C458 C407 C408 67(7) . .
C457 C407 C406 128(10) . .
C458 C407 C406 142(10) . .
C408 C407 C406 133(8) . .
C457 C407 C456 73(10) . .
C458 C407 C456 112(9) . .
C408 C407 C456 150(9) . .
C406 C407 C456 68(7) . .
C407 C408 C457 19(8) . .
C407 C408 C458 56(7) . .
C457 C408 C458 57(4) . .
C405 C455 N401 63(3) . .
C405 C455 C410 161(10) . .
N401 C455 C410 106(8) . .
C405 C455 C409 99(9) . .
N401 C455 C409 60(3) . .
C410 C455 C409 63(5) . .
C405 C455 C456 55(7) . .
N401 C455 C456 90(8) . .
C410 C455 C456 143(10) . .
C409 C455 C456 148(8) . .
C405 C455 C459 92(7) . .
N401 C455 C459 50(4) . .
C410 C455 C459 70(8) . .
C409 C455 C459 9(3) . .
C456 C455 C459 139(8) . .
C405 C455 C460 128(10) . .
N401 C455 C460 95(6) . .
C410 C455 C460 34(6) . .
C409 C455 C460 37(5) . .
C456 C455 C460 174(8) . .
C459 C455 C460 46(3) . .
C405 C455 C451 87(6) . .
N401 C455 C451 44(5) . .
C410 C455 C451 95(9) . .
C409 C455 C451 89(8) . .
C456 C455 C451 73(8) . .
C459 C455 C451 82(7) . .
C460 C455 C451 110(8) . .
C405 C456 C455 55(7) . .
C405 C456 C457 126(10) . .
C455 C456 C457 175(10) . .
C405 C456 C407 112(10) . .
C455 C456 C407 166(10) . .
C457 C456 C407 18(8) . .
C405 C456 C406 58(6) . .
C455 C456 C406 112(10) . .
C457 C456 C406 70(9) . .
C407 C456 C406 54(5) . .
C405 C456 C413 59(7) . .
C455 C456 C413 86(7) . .
C457 C456 C413 90(8) . .
C407 C456 C413 92(8) . .
C406 C456 C413 69(7) . .
C407 C457 C458 77(10) . .
C407 C457 C456 88(10) . .
C458 C457 C456 114(10) . .
C407 C457 C408 84(10) . .
C458 C457 C408 67(7) . .
C456 C457 C408 172(10) . .
C407 C457 C406 40(10) . .
C458 C457 C406 114(10) . .
C456 C457 C406 60(8) . .
C408 C457 C406 112(9) . .
C407 C458 C457 19(8) . .
C407 C458 C408 57(5) . .
C457 C458 C408 56(7) . .
C460 C409 N401 150(10) . .
C460 C409 C455 96(9) . .
N401 C409 C455 60(3) . .
C460 C409 C410 48(7) . .
N401 C409 C410 103(8) . .
C455 C409 C410 58(7) . .
C460 C410 C461 80(7) . .
C460 C410 C455 100(10) . .
C461 C410 C455 143(10) . .
C460 C410 C411 39(6) . .
C461 C410 C411 45(6) . .
C455 C410 C411 137(10) . .
C460 C410 C409 52(6) . .
C461 C410 C409 132(9) . .
C455 C410 C409 59(7) . .
C411 C410 C409 89(7) . .
C460 C410 C459 52(7) . .
C461 C410 C459 132(8) . .
C455 C410 C459 65(7) . .
C411 C410 C459 87(7) . .
C409 C410 C459 8(10) . .
C460 C411 C461 96(9) . .
C460 C411 C462 150(10) . .
C461 C411 C462 77(7) . .
C460 C411 C412 76(10) . .
C461 C411 C412 156(10) . .
C462 C411 C412 121(10) . .
C460 C411 C410 49(8) . .
C461 C411 C410 52(7) . .
C462 C411 C410 129(9) . .
C412 C411 C410 110(9) . .
C411 C412 C460 36(5) . .
N401 C459 C460 120(8) . .
N401 C459 C455 50(4) . .
C460 C459 C455 72(6) . .
N401 C459 C410 86(6) . .
C460 C459 C410 36(6) . .
C455 C459 C410 45(5) . .
C411 C460 C410 93(10) . .
C411 C460 C409 157(10) . .
C410 C460 C409 80(7) . .
C411 C460 C461 46(7) . .
C410 C460 C461 52(7) . .
C409 C460 C461 132(10) . .
C411 C460 C459 148(10) . .
C410 C460 C459 91(10) . .
C409 C460 C459 15(8) . .
C461 C460 C459 142(10) . .
C411 C460 C412 68(8) . .
C410 C460 C412 130(10) . .
C409 C460 C412 100(10) . .
C461 C460 C412 111(8) . .
C459 C460 C412 85(7) . .
C411 C460 C455 137(10) . .
C410 C460 C455 46(8) . .
C409 C460 C455 47(6) . .
C461 C460 C455 91(7) . .
C459 C460 C455 62(6) . .
C412 C460 C455 144(7) . .
C411 C461 C410 82(7) . .
C411 C461 C460 39(7) . .
C410 C461 C460 48(7) . .
C411 C461 C462 58(7) . .
C410 C461 C462 140(9) . .
C460 C461 C462 93(8) . .
C411 C462 C461 44(6) . .
N401 C413 C405 56(3) . .
N401 C413 C414 80(6) . .
C405 C413 C414 49(5) . .
N401 C413 C451 56(4) . .
C405 C413 C451 95(7) . .
C414 C413 C451 135(7) . .
N401 C413 C456 78(6) . .
C405 C413 C456 45(5) . .
C414 C413 C456 88(7) . .
C451 C413 C456 77(9) . .
N401 C413 C463 60(4) . .
C405 C413 C463 83(5) . .
C414 C413 C463 55(4) . .
C451 C413 C463 101(7) . .
C456 C413 C463 126(6) . .
N401 C413 C406 104(5) . .
C405 C413 C406 48(3) . .
C414 C413 C406 49(5) . .
C451 C413 C406 130(9) . .
C456 C413 C406 53(6) . .
C463 C413 C406 104(5) . .
N401 C413 C401 53(3) . .
C405 C413 C401 98(5) . .
C414 C413 C401 133(6) . .
C451 C413 C401 10(8) . .
C456 C413 C401 86(6) . .
C463 C413 C401 93(5) . .
C406 C413 C401 138(6) . .
C405 C414 C415 132(10) . .
C405 C414 C413 70(7) . .
C415 C414 C413 109(3) . .
C405 C414 C406 64(4) . .
C415 C414 C406 162(10) . .
C413 C414 C406 83(7) . .
C405 C414 C463 105(8) . .
C415 C414 C463 39(5) . .
C413 C414 C463 73(5) . .
C406 C414 C463 156(8) . .
C405 C414 C464 126(10) . .
C415 C414 C464 19(5) . .
C413 C414 C464 125(6) . .
C406 C414 C464 152(7) . .
C463 C414 C464 53(4) . .
C463 C415 C414 75(7) . .
C463 C415 C416 135(10) . .
C414 C415 C416 147(10) . .
C463 C415 C465 113(10) . .
C414 C415 C465 172(10) . .
C416 C415 C465 24(6) . .
C465 C416 C466 95(10) . .
C465 C416 C464 89(10) . .
C466 C416 C464 115(10) . .
C465 C416 C415 87(10) . .
C466 C416 C415 139(10) . .
C464 C416 C415 23(6) . .
C415 C463 C464 16(10) . .
C415 C463 C414 66(6) . .
C464 C463 C414 70(6) . .
C415 C463 N401 130(10) . .
C464 C463 N401 122(6) . .
C414 C463 N401 71(6) . .
C415 C463 C413 114(9) . .
C464 C463 C413 122(7) . .
C414 C463 C413 52(3) . .
N401 C463 C413 48(3) . .
C416 C464 C463 110(8) . .
C416 C464 C465 26(6) . .
C463 C464 C465 95(6) . .
C416 C464 C414 133(9) . .
C463 C464 C414 57(5) . .
C465 C464 C414 142(7) . .
C416 C465 C466 58(10) . .
C416 C465 C464 65(10) . .
C466 C465 C464 96(6) . .
C416 C465 C415 69(10) . .
C466 C465 C415 114(8) . .
C464 C465 C415 22(5) . .
C416 C466 C465 26(7) . .
C459 N401 C409 18(7) . .
C459 N401 C455 79(7) . .
C409 N401 C455 61(6) . .
C459 N401 C451 126(10) . .
C409 N401 C451 120(9) . .
C455 N401 C451 91(10) . .
C459 N401 C413 166(8) . .
C409 N401 C413 162(9) . .
C455 N401 C413 106(7) . .
C451 N401 C413 68(7) . .
C459 N401 C405 106(8) . .
C409 N401 C405 94(8) . .
C455 N401 C405 55(6) . .
C451 N401 C405 111(9) . .
C413 N401 C405 68(6) . .
C459 N401 C401 118(8) . .
C409 N401 C401 117(8) . .
C455 N401 C401 100(8) . .
C451 N401 C401 13(9) . .
C413 N401 C401 74(5) . .
C405 N401 C401 124(6) . .
C459 N401 C463 96(6) . .
C409 N401 C463 112(7) . .
C455 N401 C463 145(8) . .
C451 N401 C463 118(9) . .
C413 N401 C463 72(5) . .
C405 N401 C463 94(6) . .
C401 N401 C463 112(5) . .

loop_
_geom_bond_atom_site_label_1
_geom_bond_atom_site_label_2
_geom_bond_distance
_geom_bond_site_symmetry_2
W1 O7 1.701(14) .
W1 O1 1.750(10) .
W1 O13 1.944(11) .
W1 O11 1.954(13) .
W1 O21 2.182(11) .
W1 O5 2.316(9) .
W2 O8 1.720(14) .
W2 O2 1.760(10) .
W2 O11 1.919(13) .
W2 O14 1.924(11) .
W2 O22 2.226(11) .
W2 O5 2.301(10) .
W3 O9 1.724(12) .
W3 O3 1.751(10) .
W3 O12 1.940(11) .
W3 O15 1.944(10) .
W3 O23 2.238(11) .
W3 O6 2.301(9) .
W4 O10 1.705(14) .
W4 O4 1.759(11) .
W4 O12 1.901(11) .
W4 O16 1.982(11) .
W4 O24 2.191(11) .
W4 O6 2.302(9) .
W5 O17 1.704(14) .
W5 O15 1.864(10) .
W5 O13 1.879(11) .
W5 O25 1.950(11) .
W5 O27 1.955(10) .
W5 O19 2.353(10) .
W6 O18 1.699(15) .
W6 O16 1.843(11) .
W6 O14 1.881(11) .
W6 O28 1.913(12) .
W6 O26 1.989(13) .
W6 O20 2.339(9) .
W7 O33 1.735(13) .
W7 O21 1.865(11) .
W7 O29 1.890(11) .
W7 O25 1.915(12) .
W7 O31 2.029(12) .
W7 O19 2.348(9) .
W8 O34 1.738(14) .
W8 O26 1.851(14) .
W8 O32 1.871(11) .
W8 O29 1.922(11) .
W8 O22 2.011(11) .
W8 O20 2.331(9) .
W9 O35 1.746(15) .
W9 O31 1.834(12) .
W9 O27 1.886(11) .
W9 O30 1.904(11) .
W9 O23 2.014(11) .
W9 O19 2.294(9) .
W10 O36 1.707(14) .
W10 O30 1.896(11) .
W10 O24 1.905(11) .
W10 O28 1.909(12) .
W10 O32 2.018(11) .
W10 O20 2.333(9) .
Ag1 O6 2.411(9) .
Ag1 O5 2.446(9) .
Ag1 Ag3 2.7146(15) .
Ag1 Ag3 2.7441(15) 3_575
Ag1 Ag2 2.7478(16) .
Ag1 Ag2 2.7547(15) 3_575
Ag1 Si1 3.024(4) .
Ag2 O4 2.272(11) 3_575
Ag2 O1 2.295(10) .
Ag2 Ag1 2.7547(15) 3_575
Ag2 Ag3 2.7647(17) .
Ag2 Ag3 2.8579(16) 3_575
Ag3 O2 2.265(10) .
Ag3 O3 2.283(10) 3_575
Ag3 Ag1 2.7441(15) 3_575
Ag3 Ag2 2.8579(16) 3_575
Si1 O5 1.621(10) .
Si1 O19 1.623(10) .
Si1 O20 1.624(10) .
Si1 O6 1.630(9) .
O3 Ag3 2.283(10) 3_575
O4 Ag2 2.272(11) 3_575
N101 C151 1.46(5) .
N101 C163 1.48(2) .
N101 C113 1.482(19) .
N101 C109 1.50(4) .
N101 C105 1.53(5) .
N101 C155 1.73(8) .
N101 C101 1.74(6) .
C101 C151 0.64(6) .
C101 C102 1.57(8) .
C101 C152 1.65(8) .
C102 C152 0.64(6) .
C102 C153 1.43(7) .
C102 C151 1.72(7) .
C102 C103 1.76(7) .
C103 C153 1.39(7) .
C103 C104 1.44(7) .
C103 C154 1.90(7) .
C104 C154 1.09(6) .
C104 C153 1.81(7) .
C151 C152 1.55(7) .
C152 C153 1.47(7) .
C153 C154 1.38(6) .
C105 C155 0.74(7) .
C105 C156 1.46(8) .
C105 C106 1.48(6) .
C106 C156 1.01(7) .
C106 C107 1.528(19) .
C106 C155 1.71(9) .
C107 C156 1.26(7) .
C107 C108 1.545(19) .
C107 C157 1.64(8) .
C107 C158 1.77(8) .
C108 C158 1.26(7) .
C155 C156 1.20(9) .
C156 C157 1.54(2) .
C157 C158 1.55(2) .
C109 C160 1.54(2) .
C109 C110 1.54(2) .
C110 C160 0.90(12) .
C110 C111 1.54(2) .
C111 C160 0.73(10) .
C111 C161 1.04(13) .
C111 C112 1.55(2) .
C112 C162 1.36(12) .
C112 C161 1.58(14) .
C160 C161 1.55(2) .
C161 C162 1.55(2) .
C113 C114 1.54(2) .
C113 C164 1.56(15) .
C114 C164 0.96(8) .
C114 C165 1.00(8) .
C114 C115 1.54(2) .
C114 C163 1.59(13) .
C114 C166 1.73(10) .
C115 C166 0.78(8) .
C115 C165 0.93(8) .
C115 C116 1.54(2) .
C116 C165 1.87(10) .
C163 C164 1.54(2) .
C164 C165 1.54(2) .
C165 C166 1.54(2) .
N201 N251 0.65(5) .
N201 C263 1.25(10) .
N201 C205 1.46(8) .
N201 C213 1.469(19) .
N201 C201 1.48(2) .
N201 C255 1.47(7) .
N201 C209 1.51(7) .
N201 C259 1.91(8) .
N201 C251 1.92(6) .
N201 C264 1.93(15) .
N251 C201 0.94(6) .
N251 C259 1.42(8) .
N251 C251 1.46(2) .
N251 C209 1.46(8) .
N251 C263 1.47(2) .
N251 C205 1.71(9) .
N251 C213 1.85(7) .
N251 C260 1.90(12) .
N251 C255 1.91(9) .
C201 C251 0.56(8) .
C201 C202 1.54(2) .
C201 C252 1.74(11) .
C201 C263 1.80(9) .
C201 C259 1.76(11) .
C202 C252 0.65(9) .
C202 C253 1.30(9) .
C202 C251 1.44(11) .
C202 C203 1.54(2) .
C203 C253 0.83(8) .
C203 C252 1.40(9) .
C203 C254 1.52(10) .
C203 C204 1.55(2) .
C204 C254 1.75(9) .
C204 C252 1.89(9) .
C251 C252 1.53(2) .
C252 C253 1.54(2) .
C253 C254 1.55(2) .
C205 C255 0.65(9) .
C205 C206 1.55(2) .
C205 C256 1.97(8) .
C206 C256 0.56(9) .
C206 C255 1.27(9) .
C206 C207 1.56(2) .
C206 C257 1.73(9) .
C207 C257 1.06(8) .
C207 C258 1.32(9) .
C207 C256 1.69(9) .
C208 C258 0.89(8) .
C208 C257 1.85(9) .
C255 C256 1.54(2) .
C256 C257 1.55(2) .
C256 C258 2.03(9) .
C257 C258 0.99(8) .
C209 C260 0.82(10) .
C209 C259 1.22(9) .
C209 C210 1.70(9) .
C210 C260 1.17(11) .
C210 C261 1.48(11) .
C210 C211 1.58(8) .
C210 C262 1.92(10) .
C210 C259 1.97(9) .
C211 C261 0.84(8) .
C211 C212 1.54(2) .
C211 C260 1.90(12) .
C212 C261 1.03(10) .
C212 C262 1.65(10) .
C259 C260 1.00(11) .
C260 C261 1.93(15) .
C261 C262 1.53(2) .
C213 C263 0.54(11) .
C213 C264 1.04(12) .
C213 C214 1.545(19) .
C214 C264 0.63(15) .
C214 C265 1.17(12) .
C214 C215 1.54(2) .
C214 C266 1.50(16) .
C215 C266 0.77(16) .
C215 C216 1.53(2) .
C215 C265 2.05(14) .
C215 C264 2.03(19) .
C216 C266 1.23(16) .
C263 C264 1.54(2) .
C264 C265 1.54(2) .
C265 C266 1.54(2) .
N301 C309 1.469(19) .
N301 C305 1.475(19) .
N301 C301 1.48(2) .
N301 C313 1.481(19) .
N301 C363 1.56(8) .
N301 C355 1.61(8) .
N301 C359 1.68(7) .
N301 C351 1.79(6) .
N351 C301 1.29(7) .
N351 C309 1.32(8) .
N351 C359 1.475(19) .
N351 C355 1.48(2) .
N351 C351 1.482(19) .
N351 C305 1.65(6) .
N351 C313 1.76(6) .
N351 C363 1.84(8) .
C301 C351 0.65(9) .
C301 C302 1.56(2) .
C301 C352 1.65(8) .
C301 C363 1.91(10) .
C302 C352 0.78(7) .
C302 C303 1.55(2) .
C302 C351 1.71(9) .
C303 C352 1.03(7) .
C303 C353 1.30(8) .
C303 C304 1.54(2) .
C303 C354 1.85(8) .
C304 C354 1.23(8) .
C304 C353 2.01(8) .
C351 C352 1.56(2) .
C352 C353 1.55(2) .
C353 C354 1.53(2) .
C305 C306 1.53(4) .
C305 C355 1.77(11) .
C305 C356 1.90(13) .
C306 C356 1.09(14) .
C306 C307 1.541(19) .
C306 C357 1.75(12) .
C307 C308 1.542(18) .
C308 C358 1.41(14) .
C308 C357 1.91(13) .
C355 C309 1.11(14) .
C355 C310 1.14(10) .
C355 C359 1.17(13) .
C355 C356 1.55(2) .
C355 C360 1.64(11) .
C356 C357 1.55(2) .
C357 C358 1.54(2) .
C309 C310 1.54(2) .
C309 C360 1.78(9) .
C309 C313 1.95(7) .
C311 C361 0.98(7) .
C311 C362 0.98(7) .
C311 C310 1.55(2) .
C311 C312 1.67(9) .
C311 C360 1.70(8) .
C310 C360 0.72(7) .
C310 C359 1.36(9) .
C310 C361 1.59(7) .
C310 C362 2.03(7) .
C312 C362 1.18(7) .
C312 C361 1.27(7) .
C359 C360 1.532(19) .
C360 C361 1.529(19) .
C361 C362 1.13(7) .
C313 C363 1.21(8) .
C313 C364 1.34(9) .
C313 C314 1.58(9) .
C314 C364 0.81(8) .
C314 C363 1.21(8) .
C314 C315 1.57(9) .
C314 C365 1.54(10) .
C315 C365 0.72(9) .
C315 C316 1.67(9) .
C315 C364 2.06(10) .
C316 C365 1.08(9) .
C316 C366 1.08(8) .
C363 C364 1.60(11) .
C364 C365 1.81(11) .
C365 C366 1.73(11) .
C401 N401 1.48(2) .
C401 C452 1.5(2) .
C401 C402 1.54(2) .
C401 C413 1.79(11) .
C402 C403 1.53(2) .
C402 C453 1.83(18) .
C402 C452 1.89(16) .
C402 C451 1.9(2) .
C402 C404 2.09(10) .
C403 C454 0.96(15) .
C403 C453 1.02(15) .
C403 C404 1.54(2) .
C404 C454 1.90(19) .
C451 N401 1.47(2) .
C451 C452 1.54(2) .
C451 C413 1.66(16) .
C451 C455 2.10(18) .
C452 C453 1.54(2) .
C453 C454 1.54(2) .
C405 C456 1.36(15) .
C405 C455 1.36(14) .
C405 C414 1.33(13) .
C405 N401 1.48(2) .
C405 C413 1.66(12) .
C405 C406 1.55(2) .
C406 C407 1.54(2) .
C406 C414 1.57(11) .
C406 C456 1.76(17) .
C406 C457 1.90(18) .
C406 C413 2.05(14) .
C407 C457 0.5(2) .
C407 C458 1.51(17) .
C407 C408 1.54(2) .
C407 C456 1.61(15) .
C408 C457 1.51(15) .
C408 C458 1.68(15) .
C455 N401 1.47(2) .
C455 C410 1.48(15) .
C455 C409 1.49(14) .
C455 C456 1.54(2) .
C455 C459 1.87(14) .
C455 C460 2.03(15) .
C456 C457 1.54(2) .
C456 C413 1.88(17) .
C457 C458 1.54(2) .
C409 C460 1.23(12) .
C409 N401 1.47(2) .
C409 C410 1.54(2) .
C410 C460 1.16(14) .
C410 C461 1.23(13) .
C410 C411 1.54(2) .
C410 C459 1.94(18) .
C411 C460 0.96(13) .
C411 C461 1.11(12) .
C411 C462 1.35(13) .
C411 C412 1.53(2) .
C412 C460 1.61(15) .
C459 N401 1.47(2) .
C459 C460 1.54(2) .
C460 C461 1.54(2) .
C461 C462 1.55(2) .
C413 N401 1.48(2) .
C413 C414 1.54(2) .
C413 C463 1.88(12) .
C414 C415 1.54(2) .
C414 C463 1.62(12) .
C414 C464 1.82(14) .
C415 C463 1.06(12) .
C415 C416 1.54(2) .
C415 C465 1.65(13) .
C416 C465 0.68(15) .
C416 C466 1.31(13) .
C416 C464 1.40(14) .
C463 C464 1.54(2) .
C463 N401 1.71(9) .
C464 C465 1.54(2) .
C465 C466 1.54(2) .

loop_
_platon_squeeze_void_nr
_platon_squeeze_void_average_x
_platon_squeeze_void_average_y
_platon_squeeze_void_average_z
_platon_squeeze_void_volume
_platon_squeeze_void_count_electrons
_platon_squeeze_void_content
1 0.500 0.500 0.000 889 255 ' '
2 1.000 0.000 0.500 889 255 ' '
3 0.519 0.114 0.299 8 6 ' '
4 0.493 0.118 0.363 9 6 ' '
5 0.639 0.151 0.653 18 7 ' '
6 0.139 0.348 0.153 18 7 ' '
7 -0.004 0.382 0.857 11 8 ' '
8 0.021 0.385 0.792 6 4 ' '
9 0.004 0.617 0.143 10 8 ' '
10 0.979 0.614 0.208 6 4 ' '
11 0.861 0.651 0.847 18 7 ' '
12 0.361 0.848 0.347 18 7 ' '
13 0.504 0.882 0.643 10 8 ' '
14 0.479 0.885 0.708 6 4 ' '
